data_7056205
loop_
_publ_author_name
'Gallo, Emma'
'Carminati, Daniela'
'Intrieri, Daniela'
'Le Gac, St\'ephane'
'Roisnel, Thierry'
'Boitrel, Bernard'
'Toma, Lucio'
'Legnani, Laura'

_publ_section_title
;
 Synthesis, Characterisation and Catalytic Use of Iron Porphyrin Amino
 Ester Conjugates
;
_journal_name_full 'New J. Chem.'
_journal_paper_doi 10.1039/C7NJ01189J
_journal_year 2017
_chemical_absolute_configuration ad
_chemical_compound_source 'synthesis as described'
_chemical_formula_moiety 'C96 H76 N10 O8, 1.5(C H Cl3) '
_chemical_formula_sum 'C97.5 H77.5 Cl4.5 N10 O8'
_chemical_formula_weight 1676.71
_chemical_name_systematic
;
 ?
;
_space_group_crystal_system triclinic
_space_group_IT_number 1
_space_group_name_Hall 'P 1'
_space_group_name_H-M_alt 'P 1'
_symmetry_space_group_name_Hall 'P 1'
_symmetry_space_group_name_H-M 'P 1'
_atom_sites_solution_hydrogens geom
_audit_update_record
;
2017-03-09 deposited with the CCDC.
2017-05-22 downloaded from the CCDC.
;
_cell_angle_alpha 82.596(3)
_cell_angle_beta 76.789(3)
_cell_angle_gamma 82.552(3)
_cell_formula_units_Z 2
_cell_length_a 12.7372(10)
_cell_length_b 13.5883(12)
_cell_length_c 26.157(3)
_cell_measurement_reflns_used 9719
_cell_measurement_temperature 150
_cell_measurement_theta_max 27.43
_cell_measurement_theta_min 2.32
_cell_measurement_wavelength 0.71073
_cell_volume 4347.0(7)
_computing_cell_refinement 'APEX3 (Bruker, 2015); SAINT (Bruker, 2014)'
_computing_data_collection 'SAINT (Bruker, 2014)'
_computing_data_reduction 'SAINT (Bruker, 2014)'
_computing_molecular_graphics 'SXGRAPH (Farrugia, 1999), Mercury (CSD, 2014)'
_computing_publication_material 'CRYSCALC (T. Roisnel, local program, 2016)'
_computing_structure_refinement 'SHELXL-2014/7 (Sheldrick, 2014)'
_computing_structure_solution 'SHELXT (Sheldrick, 2015)'
_diffrn_ambient_temperature 150
_diffrn_detector '(CMOS) PHOTON 100'
_diffrn_measured_fraction_theta_full 0.999
_diffrn_measured_fraction_theta_max 0.998
_diffrn_measurement_device_type 'D8 VENTURE Bruker AXS'
_diffrn_measurement_method 'rotation images'
_diffrn_radiation_monochromator 'multilayer monochromator'
_diffrn_radiation_probe x-ray
_diffrn_radiation_source 'Incoatec microfocus sealed tube'
_diffrn_radiation_type MoK\a
_diffrn_radiation_wavelength 0.71073
_diffrn_reflns_av_R_equivalents 0.0426
_diffrn_reflns_av_unetI/netI 0.0505
_diffrn_reflns_limit_h_max 15
_diffrn_reflns_limit_h_min -16
_diffrn_reflns_limit_k_max 17
_diffrn_reflns_limit_k_min -17
_diffrn_reflns_limit_l_max 33
_diffrn_reflns_limit_l_min -33
_diffrn_reflns_number 93932
_diffrn_reflns_theta_full 25.242
_diffrn_reflns_theta_max 27.495
_diffrn_reflns_theta_min 2.096
_exptl_absorpt_coefficient_mu 0.215
_exptl_absorpt_correction_T_max 0.979
_exptl_absorpt_correction_T_min 0.856
_exptl_absorpt_correction_type multi-scan
_exptl_absorpt_process_details
;
  [Sheldrick, G.M. (2014). SADABS Bruker AXS Inc., Madison, Wisconsin, USA]
;
_exptl_crystal_colour blue
_exptl_crystal_density_diffrn 1.281
_exptl_crystal_description prism
_exptl_crystal_F_000 1746
_exptl_crystal_size_max 0.530
_exptl_crystal_size_mid 0.440
_exptl_crystal_size_min 0.100
_refine_diff_density_max 1.225
_refine_diff_density_min -0.843
_refine_diff_density_rms 0.094
_refine_ls_abs_structure_details
;
Flack x determined using 10775 quotients [(I+)-(I-)]/[(I+)+(I-)]
(Parsons, Flack and Wagner, Acta Cryst. B69 (2013) 249-259).
;
_refine_ls_abs_structure_Flack 0.10(2)
_refine_ls_extinction_method none
_refine_ls_goodness_of_fit_ref 1.101
_refine_ls_hydrogen_treatment constr
_refine_ls_matrix_type full
_refine_ls_number_parameters 2035
_refine_ls_number_reflns 36039
_refine_ls_number_restraints 3
_refine_ls_restrained_S_all 1.101
_refine_ls_R_factor_all 0.0993
_refine_ls_R_factor_gt 0.0811
_refine_ls_shift/su_max 0.011
_refine_ls_shift/su_mean 0.001
_refine_ls_structure_factor_coef Fsqd
_refine_ls_weighting_details 'w=1/[\s^2^(Fo^2^)+(0.1768P)^2^+0.5192P] where P=(Fo^2^+2Fc^2^)/3'
_refine_ls_weighting_scheme calc
_refine_ls_wR_factor_gt 0.2286
_refine_ls_wR_factor_ref 0.2490
_reflns_number_gt 29297
_reflns_number_total 36039
_reflns_threshold_expression >2sigma(I)
_cod_depositor_comments
;

2017-11-13
Z value and formula fixed to values more according to usual
chemical conventions.                 miguel
;
_cod_original_formula_sum 'C195 H155 Cl9 N20 O16'
_cod_original_formula_weight 3353.43
_cod_original_formula_moiety '2(C96 H76 N10 O8), 3(C H Cl3) '
_cod_original_formula_units_Z 1
_cod_data_source_file c7nj01189j2.cif
_cod_data_source_block DC43
_cod_database_code 7056205

loop_
_space_group_symop_operation_xyz
'x, y, z'

loop_
_atom_site_label
_atom_site_type_symbol
_atom_site_fract_x
_atom_site_fract_y
_atom_site_fract_z
_atom_site_U_iso_or_equiv
_atom_site_adp_type
_atom_site_occupancy
_atom_site_site_symmetry_order
_atom_site_calc_flag
_atom_site_refinement_flags_posn
_atom_site_refinement_flags_adp
N1 N 0.4146(3) 0.4608(3) 0.76427(15) 0.0196(7) Uani 1 1 d . .
H1 H 0.3487 0.4713 0.7583 0.024 Uiso 1 1 calc R U
N2 N 0.3052(3) 0.5909(3) 0.69050(15) 0.0180(7) Uani 1 1 d . .
N3 N 0.1050(3) 0.5018(3) 0.72785(15) 0.0190(7) Uani 1 1 d . .
H3 H 0.1709 0.4921 0.7339 0.023 Uiso 1 1 calc R U
N4 N 0.2149(3) 0.3702(3) 0.80142(15) 0.0192(7) Uani 1 1 d . .
C1 C 0.5006(4) 0.5107(3) 0.7368(2) 0.0220(9) Uani 1 1 d . .
C2 C 0.4978(4) 0.5879(3) 0.69563(19) 0.0226(9) Uani 1 1 d . .
C3 C 0.4055(4) 0.6260(3) 0.67526(18) 0.0199(9) Uani 1 1 d . .
C4 C 0.4074(4) 0.7082(3) 0.63448(18) 0.0229(9) Uani 1 1 d . .
H4 H 0.4675 0.7440 0.6178 0.027 Uiso 1 1 calc R U
C5 C 0.3061(4) 0.7241(4) 0.62463(19) 0.0241(9) Uani 1 1 d . .
H5 H 0.2810 0.7742 0.6001 0.029 Uiso 1 1 calc R U
C6 C 0.2442(4) 0.6504(3) 0.65865(17) 0.0192(8) Uani 1 1 d . .
C7 C 0.1350(4) 0.6423(3) 0.65886(18) 0.0200(8) Uani 1 1 d . .
C8 C 0.0713(4) 0.5745(3) 0.69169(18) 0.0201(9) Uani 1 1 d . .
C9 C -0.0411(4) 0.5659(4) 0.6952(2) 0.0289(11) Uani 1 1 d . .
H9 H -0.0866 0.6068 0.6751 0.035 Uiso 1 1 calc R U
C10 C -0.0714(4) 0.4893(4) 0.7323(2) 0.0276(10) Uani 1 1 d . .
H10 H -0.1418 0.4675 0.7428 0.033 Uiso 1 1 calc R U
C11 C 0.0227(3) 0.4468(3) 0.75294(18) 0.0194(8) Uani 1 1 d . .
C12 C 0.0269(4) 0.3673(3) 0.79163(19) 0.0207(9) Uani 1 1 d . .
C13 C 0.1160(4) 0.3337(3) 0.81474(18) 0.0187(8) Uani 1 1 d . .
C14 C 0.1119(4) 0.2552(4) 0.8586(2) 0.0265(10) Uani 1 1 d . .
H14 H 0.0528 0.2174 0.8742 0.032 Uiso 1 1 calc R U
C15 C 0.2071(4) 0.2468(4) 0.8726(2) 0.0276(10) Uani 1 1 d . .
H15 H 0.2286 0.2032 0.9007 0.033 Uiso 1 1 calc R U
C16 C 0.2719(4) 0.3177(3) 0.83632(18) 0.0196(8) Uani 1 1 d . .
C17 C 0.3806(4) 0.3267(3) 0.83736(18) 0.0191(8) Uani 1 1 d . .
C18 C 0.4467(4) 0.3922(3) 0.80236(19) 0.0203(9) Uani 1 1 d . .
C19 C 0.5595(4) 0.3984(4) 0.7981(2) 0.0276(10) Uani 1 1 d . .
H19 H 0.6039 0.3594 0.8194 0.033 Uiso 1 1 calc R U
C20 C 0.5923(4) 0.4702(4) 0.7580(2) 0.0295(11) Uani 1 1 d . .
H20 H 0.6636 0.4896 0.7464 0.035 Uiso 1 1 calc R U
C21 C 0.6013(4) 0.6287(3) 0.6680(2) 0.0255(10) Uani 1 1 d . .
C22 C 0.6395(4) 0.7050(4) 0.6868(3) 0.0342(12) Uani 1 1 d . .
H22 H 0.6025 0.7270 0.7198 0.041 Uiso 1 1 calc R U
C23 C 0.7292(5) 0.7500(4) 0.6590(3) 0.0421(15) Uani 1 1 d . .
H23 H 0.7530 0.8030 0.6723 0.051 Uiso 1 1 calc R U
C24 C 0.7842(5) 0.7164(4) 0.6113(3) 0.0418(15) Uani 1 1 d . .
H24 H 0.8454 0.7480 0.5917 0.050 Uiso 1 1 calc R U
C25 C 0.7524(4) 0.6382(4) 0.5917(2) 0.0338(12) Uani 1 1 d . .
H25 H 0.7922 0.6151 0.5594 0.041 Uiso 1 1 calc R U
C26 C 0.6596(4) 0.5931(4) 0.6205(2) 0.0304(11) Uani 1 1 d . .
N27 N 0.6213(4) 0.5124(4) 0.60484(19) 0.0376(11) Uani 1 1 d . .
H27 H 0.5639 0.4906 0.6269 0.045 Uiso 1 1 calc R U
C28 C 0.6570(5) 0.4619(4) 0.5617(2) 0.0349(12) Uani 1 1 d . .
O29 O 0.7345(4) 0.4815(4) 0.5270(2) 0.0641(16) Uani 1 1 d . .
C30 C 0.5939(5) 0.3745(4) 0.5624(2) 0.0335(11) Uani 1 1 d . .
C31 C 0.6398(6) 0.3031(5) 0.5280(3) 0.0485(16) Uani 1 1 d . .
H31 H 0.7044 0.3137 0.5024 0.058 Uiso 1 1 calc R U
C32 C 0.5923(7) 0.2180(5) 0.5312(3) 0.0551(18) Uani 1 1 d . .
H32 H 0.6247 0.1690 0.5079 0.066 Uiso 1 1 calc R U
C33 C 0.4969(6) 0.2017(4) 0.5678(3) 0.0428(14) Uani 1 1 d . .
H33 H 0.4671 0.1401 0.5709 0.051 Uiso 1 1 calc R U
C34 C 0.4451(5) 0.2745(4) 0.5999(2) 0.0304(11) Uani 1 1 d . .
C35 C 0.4947(4) 0.3608(4) 0.5970(2) 0.0283(10) Uani 1 1 d . .
H35 H 0.4604 0.4114 0.6189 0.034 Uiso 1 1 calc R U
C36 C 0.3445(5) 0.2600(5) 0.6422(2) 0.0360(12) Uani 1 1 d . .
H36A H 0.3662 0.2383 0.6763 0.043 Uiso 1 1 calc R U
H36B H 0.2999 0.3251 0.6457 0.043 Uiso 1 1 calc R U
C41 C 0.4289(4) 0.2625(4) 0.87874(18) 0.0222(9) Uani 1 1 d . .
C42 C 0.4461(5) 0.3053(4) 0.9211(2) 0.0347(12) Uani 1 1 d . .
H42 H 0.4305 0.3754 0.9222 0.042 Uiso 1 1 calc R U
C43 C 0.4855(6) 0.2482(5) 0.9618(2) 0.0428(15) Uani 1 1 d . .
H43 H 0.4957 0.2783 0.9909 0.051 Uiso 1 1 calc R U
C44 C 0.5098(5) 0.1459(4) 0.9593(2) 0.0373(13) Uani 1 1 d . .
H44 H 0.5377 0.1065 0.9869 0.045 Uiso 1 1 calc R U
C45 C 0.4945(4) 0.0998(4) 0.9175(2) 0.0274(10) Uani 1 1 d . .
H45 H 0.5117 0.0299 0.9163 0.033 Uiso 1 1 calc R U
C46 C 0.4534(4) 0.1586(3) 0.87731(18) 0.0214(9) Uani 1 1 d . .
N47 N 0.4362(3) 0.1178(3) 0.83291(16) 0.0236(8) Uani 1 1 d . .
H47 H 0.4246 0.1618 0.8065 0.028 Uiso 1 1 calc R U
C48 C 0.4350(5) 0.0212(4) 0.8251(2) 0.0310(11) Uani 1 1 d . .
O49 O 0.4643(5) -0.0500(3) 0.85487(18) 0.0480(12) Uani 1 1 d . .
C50 C 0.3946(4) 0.0067(3) 0.77742(14) 0.0447(6) Uani 1 1 d G .
C51 C 0.4342(4) -0.0811(3) 0.75435(17) 0.0447(6) Uani 1 1 d G .
H51 H 0.4811 -0.1298 0.7701 0.054 Uiso 1 1 calc R U
C52 C 0.4053(4) -0.0977(2) 0.70829(16) 0.0447(6) Uani 1 1 d G .
H52 H 0.4323 -0.1577 0.6925 0.054 Uiso 1 1 calc R U
C53 C 0.3367(4) -0.0264(3) 0.68532(15) 0.0447(6) Uani 1 1 d G .
H53 H 0.3169 -0.0377 0.6538 0.054 Uiso 1 1 calc R U
C54 C 0.2971(4) 0.0614(3) 0.70839(17) 0.0447(6) Uani 1 1 d G .
C55 C 0.3261(4) 0.0779(2) 0.75445(17) 0.0447(6) Uani 1 1 d G .
H55 H 0.2990 0.1379 0.7702 0.054 Uiso 1 1 calc R U
C56 C 0.2200(4) 0.1386(4) 0.6829(2) 0.0315(11) Uani 1 1 d . .
H56A H 0.1605 0.1052 0.6763 0.038 Uiso 1 1 calc R U
H56B H 0.1875 0.1896 0.7074 0.038 Uiso 1 1 calc R U
N61 N 0.2779(4) 0.1876(3) 0.63276(18) 0.0301(9) Uani 1 1 d . .
C62 C 0.2103(5) 0.2278(4) 0.5947(2) 0.0344(12) Uani 1 1 d . .
H62 H 0.2557 0.2696 0.5660 0.041 Uiso 1 1 calc R U
C63 C 0.1096(6) 0.2963(5) 0.6187(3) 0.0462(16) Uani 1 1 d . .
O64 O 0.0983(6) 0.3307(5) 0.6602(2) 0.079(2) Uani 1 1 d . .
O65 O 0.0345(4) 0.3102(4) 0.5913(2) 0.0516(12) Uani 1 1 d . .
C66 C -0.0634(7) 0.3741(7) 0.6126(4) 0.065(2) Uani 1 1 d . .
H66A H -0.1144 0.3797 0.5892 0.097 Uiso 1 1 calc R U
H66B H -0.0973 0.3448 0.6478 0.097 Uiso 1 1 calc R U
H66C H -0.0440 0.4405 0.6151 0.097 Uiso 1 1 calc R U
C67 C 0.1763(6) 0.1436(5) 0.5685(3) 0.0427(15) Uani 1 1 d . .
H67A H 0.1345 0.0990 0.5965 0.051 Uiso 1 1 calc R U
H67B H 0.1274 0.1746 0.5451 0.051 Uiso 1 1 calc R U
C68 C 0.2687(5) 0.0811(4) 0.5367(2) 0.0310(11) Uani 1 1 d . .
C69 C 0.2738(6) -0.0221(4) 0.5450(3) 0.0437(15) Uani 1 1 d . .
H69 H 0.2215 -0.0530 0.5721 0.052 Uiso 1 1 calc R U
C70 C 0.3543(7) -0.0803(4) 0.5140(3) 0.0551(19) Uani 1 1 d . .
H70 H 0.3544 -0.1508 0.5192 0.066 Uiso 1 1 calc R U
C71 C 0.4335(6) -0.0394(5) 0.4762(2) 0.0457(15) Uani 1 1 d . .
H71 H 0.4906 -0.0801 0.4563 0.055 Uiso 1 1 calc R U
C72 C 0.4280(9) 0.0630(5) 0.4679(3) 0.068(3) Uani 1 1 d . .
H72 H 0.4804 0.0931 0.4405 0.081 Uiso 1 1 calc R U
C73 C 0.3506(7) 0.1221(4) 0.4974(2) 0.054(2) Uani 1 1 d . .
H73 H 0.3515 0.1925 0.4914 0.065 Uiso 1 1 calc R U
C81 C 0.0845(4) 0.7151(4) 0.62125(19) 0.0234(9) Uani 1 1 d . .
C82 C 0.0905(5) 0.6925(5) 0.5696(2) 0.0354(12) Uani 1 1 d . .
H82 H 0.1207 0.6284 0.5595 0.042 Uiso 1 1 calc R U
C83 C 0.0523(5) 0.7635(5) 0.5335(2) 0.0392(13) Uani 1 1 d . .
H83 H 0.0568 0.7480 0.4986 0.047 Uiso 1 1 calc R U
C84 C 0.0080(5) 0.8563(5) 0.5476(2) 0.0386(14) Uani 1 1 d . .
H84 H -0.0168 0.9046 0.5222 0.046 Uiso 1 1 calc R U
C85 C -0.0011(5) 0.8806(4) 0.5989(2) 0.0337(12) Uani 1 1 d . .
H85 H -0.0338 0.9442 0.6088 0.040 Uiso 1 1 calc R U
C86 C 0.0388(4) 0.8096(4) 0.6354(2) 0.0265(10) Uani 1 1 d . .
N87 N 0.0352(4) 0.8284(3) 0.68765(19) 0.0342(10) Uani 1 1 d . .
H87 H 0.0283 0.7763 0.7114 0.041 Uiso 1 1 calc R U
C88 C 0.0410(4) 0.9156(4) 0.7062(2) 0.0326(11) Uani 1 1 d . .
O89 O 0.0258(4) 0.9973(3) 0.6809(2) 0.0497(12) Uani 1 1 d . .
C90 C 0.0702(4) 0.9050(4) 0.7591(2) 0.0324(11) Uani 1 1 d . .
C91 C 0.0393(6) 0.9834(4) 0.7904(3) 0.0411(14) Uani 1 1 d . .
H91 H -0.0016 1.0421 0.7786 0.049 Uiso 1 1 calc R U
C92 C 0.0682(6) 0.9756(4) 0.8383(3) 0.0450(15) Uani 1 1 d . .
H92 H 0.0490 1.0303 0.8590 0.054 Uiso 1 1 calc R U
C93 C 0.1258(6) 0.8881(5) 0.8575(3) 0.0456(15) Uani 1 1 d . .
H93 H 0.1447 0.8834 0.8909 0.055 Uiso 1 1 calc R U
C94 C 0.1543(6) 0.8091(4) 0.8266(3) 0.0427(14) Uani 1 1 d . .
C95 C 0.1287(5) 0.8185(4) 0.7778(2) 0.0372(12) Uani 1 1 d . .
H95 H 0.1512 0.7651 0.7562 0.045 Uiso 1 1 calc R U
C96 C 0.2170(9) 0.7124(6) 0.8444(3) 0.073(3) Uani 1 1 d . .
H96A H 0.1812 0.6559 0.8382 0.087 Uiso 1 1 calc R U
H96B H 0.2909 0.7082 0.8217 0.087 Uiso 1 1 calc R U
C101 C -0.0742(4) 0.3163(3) 0.8122(2) 0.0240(10) Uani 1 1 d . .
C102 C -0.0993(5) 0.2447(4) 0.7846(3) 0.0363(12) Uani 1 1 d . .
H102 H -0.0538 0.2306 0.7516 0.044 Uiso 1 1 calc R U
C103 C -0.1891(5) 0.1939(4) 0.8044(3) 0.0445(16) Uani 1 1 d . .
H103 H -0.2050 0.1445 0.7855 0.053 Uiso 1 1 calc R U
C104 C -0.2547(5) 0.2152(5) 0.8514(3) 0.052(2) Uani 1 1 d . .
H104 H -0.3157 0.1790 0.8654 0.062 Uiso 1 1 calc R U
C105 C -0.2348(4) 0.2894(5) 0.8800(3) 0.0448(16) Uani 1 1 d . .
H105 H -0.2828 0.3048 0.9121 0.054 Uiso 1 1 calc R U
C106 C -0.1427(4) 0.3398(4) 0.8599(2) 0.0309(11) Uani 1 1 d . .
N107 N -0.1128(4) 0.4130(4) 0.8851(2) 0.0393(11) Uani 1 1 d . .
H107 H -0.0581 0.4444 0.8664 0.047 Uiso 1 1 calc R U
C108 C -0.1540(6) 0.4437(5) 0.9339(3) 0.0504(17) Uani 1 1 d . .
O109 O -0.2331(5) 0.4108(4) 0.9643(2) 0.0685(16) Uani 1 1 d . .
C110 C -0.0954(5) 0.5221(4) 0.9464(3) 0.0715(10) Uani 1 1 d G .
C111 C -0.1585(4) 0.6014(4) 0.9707(3) 0.0715(10) Uani 1 1 d G .
H111 H -0.2348 0.6003 0.9818 0.086 Uiso 1 1 calc R U
C112 C -0.1101(4) 0.6825(4) 0.9787(3) 0.0715(10) Uani 1 1 d G .
H112 H -0.1533 0.7367 0.9953 0.086 Uiso 1 1 calc R U
C113 C 0.0015(4) 0.6841(4) 0.9625(3) 0.0715(10) Uani 1 1 d G .
H113 H 0.0346 0.7395 0.9680 0.086 Uiso 1 1 calc R U
C114 C 0.0647(4) 0.6048(4) 0.9382(3) 0.0715(10) Uani 1 1 d G .
C115 C 0.0163(4) 0.5238(4) 0.9301(3) 0.0715(10) Uani 1 1 d G .
H115 H 0.0594 0.4695 0.9135 0.086 Uiso 1 1 calc R U
C116 C 0.1877(8) 0.6020(5) 0.9250(4) 0.061(2) Uani 1 1 d . .
H11A H 0.2148 0.5844 0.9580 0.074 Uiso 1 1 calc R U
H11B H 0.2186 0.5492 0.9014 0.074 Uiso 1 1 calc R U
N121 N 0.2266(6) 0.6998(4) 0.8987(2) 0.0503(15) Uani 1 1 d . .
C122 C 0.3292(6) 0.7184(5) 0.9091(3) 0.0498(16) Uani 1 1 d . .
H122 H 0.3495 0.7820 0.8874 0.060 Uiso 1 1 calc R U
C123 C 0.4232(8) 0.6387(6) 0.8930(3) 0.062(2) Uani 1 1 d . .
O124 O 0.4135(6) 0.5656(5) 0.8717(3) 0.088(2) Uani 1 1 d . .
O125 O 0.5095(7) 0.6522(6) 0.9053(4) 0.101(3) Uani 1 1 d . .
C126 C 0.6005(12) 0.5711(11) 0.8941(7) 0.124(6) Uani 1 1 d . .
H12A H 0.6640 0.5882 0.9049 0.187 Uiso 1 1 calc R U
H12B H 0.5781 0.5081 0.9137 0.187 Uiso 1 1 calc R U
H12C H 0.6188 0.5639 0.8561 0.187 Uiso 1 1 calc R U
C127 C 0.3188(6) 0.7359(5) 0.9676(3) 0.0461(15) Uani 1 1 d . .
H12D H 0.2904 0.6769 0.9903 0.055 Uiso 1 1 calc R U
H12E H 0.3923 0.7402 0.9733 0.055 Uiso 1 1 calc R U
C128 C 0.2473(6) 0.8277(5) 0.9856(2) 0.0406(13) Uani 1 1 d . .
C129 C 0.2819(7) 0.9209(5) 0.9693(3) 0.0557(18) Uani 1 1 d . .
H129 H 0.3490 0.9274 0.9449 0.067 Uiso 1 1 calc R U
C130 C 0.2204(9) 1.0038(5) 0.9881(3) 0.067(2) Uani 1 1 d . .
H130 H 0.2447 1.0677 0.9762 0.080 Uiso 1 1 calc R U
C131 C 0.1206(9) 0.9953(5) 1.0251(3) 0.067(2) Uani 1 1 d . .
H131 H 0.0778 1.0529 1.0384 0.081 Uiso 1 1 calc R U
C132 C 0.0872(8) 0.9024(6) 1.0414(3) 0.062(2) Uani 1 1 d . .
H132 H 0.0197 0.8952 1.0654 0.075 Uiso 1 1 calc R U
C133 C 0.1507(6) 0.8204(5) 1.0231(2) 0.0444(14) Uani 1 1 d . .
H133 H 0.1284 0.7562 1.0363 0.053 Uiso 1 1 calc R U
N201 N 0.8968(3) 0.4771(2) 0.28547(15) 0.0171(7) Uani 1 1 d . .
H201 H 0.8330 0.4854 0.2769 0.020 Uiso 1 1 calc R U
N202 N 0.8011(3) 0.5998(3) 0.20377(15) 0.0187(7) Uani 1 1 d . .
N203 N 0.6040(3) 0.5019(3) 0.23279(14) 0.0175(7) Uani 1 1 d . .
H203 H 0.6690 0.4909 0.2400 0.021 Uiso 1 1 calc R U
N204 N 0.7036(3) 0.3763(3) 0.31176(15) 0.0186(7) Uani 1 1 d . .
C201 C 0.9833(4) 0.5325(3) 0.26228(19) 0.0200(9) Uani 1 1 d . .
C202 C 0.9847(4) 0.6061(3) 0.22016(19) 0.0209(9) Uani 1 1 d . .
C203 C 0.8996(4) 0.6381(3) 0.19311(19) 0.0238(9) Uani 1 1 d . .
C204 C 0.9076(4) 0.7133(4) 0.1485(2) 0.0337(12) Uani 1 1 d . .
H204 H 0.9681 0.7495 0.1332 0.040 Uiso 1 1 calc R U
C205 C 0.8139(4) 0.7226(4) 0.1326(2) 0.0337(12) Uani 1 1 d . .
H205 H 0.7944 0.7672 0.1044 0.040 Uiso 1 1 calc R U
C206 C 0.7485(4) 0.6515(3) 0.16684(19) 0.0233(9) Uani 1 1 d . .
C207 C 0.6427(4) 0.6391(3) 0.16218(18) 0.0221(9) Uani 1 1 d . .
C208 C 0.5746(4) 0.5733(3) 0.19468(18) 0.0192(9) Uani 1 1 d . .
C209 C 0.4638(4) 0.5669(4) 0.19617(19) 0.0235(9) Uani 1 1 d . .
H209 H 0.4212 0.6074 0.1745 0.028 Uiso 1 1 calc R U
C210 C 0.4286(4) 0.4925(4) 0.2340(2) 0.0241(9) Uani 1 1 d . .
H210 H 0.3577 0.4719 0.2433 0.029 Uiso 1 1 calc R U
C211 C 0.5187(3) 0.4510(3) 0.25754(18) 0.0181(8) Uani 1 1 d . .
C212 C 0.5175(4) 0.3745(3) 0.29827(17) 0.0188(8) Uani 1 1 d . .
C213 C 0.6050(4) 0.3393(3) 0.32248(18) 0.0194(8) Uani 1 1 d . .
C214 C 0.5981(4) 0.2589(3) 0.3653(2) 0.0253(10) Uani 1 1 d . .
H214 H 0.5384 0.2211 0.3794 0.030 Uiso 1 1 calc R U
C215 C 0.6934(4) 0.2485(4) 0.3812(2) 0.0255(10) Uani 1 1 d . .
H215 H 0.7139 0.2025 0.4086 0.031 Uiso 1 1 calc R U
C216 C 0.7582(4) 0.3228(3) 0.34712(18) 0.0180(8) Uani 1 1 d . .
C217 C 0.8631(4) 0.3344(3) 0.35304(17) 0.0179(8) Uani 1 1 d . .
C218 C 0.9270(4) 0.4073(3) 0.32384(19) 0.0200(9) Uani 1 1 d . .
C219 C 1.0345(4) 0.4215(3) 0.3265(2) 0.0240(9) Uani 1 1 d . .
H219 H 1.0753 0.3845 0.3501 0.029 Uiso 1 1 calc R U
C220 C 1.0686(4) 0.4976(3) 0.2894(2) 0.0238(9) Uani 1 1 d . .
H220 H 1.1371 0.5229 0.2827 0.029 Uiso 1 1 calc R U
C221 C 1.0889(4) 0.6512(3) 0.1970(2) 0.0263(10) Uani 1 1 d . .
C222 C 1.1188(4) 0.7276(4) 0.2193(2) 0.0317(11) Uani 1 1 d . .
H222 H 1.0773 0.7475 0.2521 0.038 Uiso 1 1 calc R U
C223 C 1.2099(5) 0.7749(4) 0.1936(3) 0.0407(15) Uani 1 1 d . .
H223 H 1.2302 0.8278 0.2085 0.049 Uiso 1 1 calc R U
C224 C 1.2705(5) 0.7450(4) 0.1466(3) 0.0402(15) Uani 1 1 d . .
H224 H 1.3316 0.7788 0.1291 0.048 Uiso 1 1 calc R U
C225 C 1.2449(4) 0.6663(4) 0.1238(3) 0.0371(13) Uani 1 1 d . .
H225 H 1.2884 0.6456 0.0916 0.045 Uiso 1 1 calc R U
C226 C 1.1532(4) 0.6185(4) 0.1497(2) 0.0296(11) Uani 1 1 d . .
N227 N 1.1190(4) 0.5389(4) 0.12989(19) 0.0335(10) Uani 1 1 d . .
H227 H 1.0704 0.5056 0.1525 0.040 Uiso 1 1 calc R U
C228 C 1.1492(5) 0.5062(4) 0.0817(2) 0.0369(12) Uani 1 1 d . .
O229 O 1.2225(4) 0.5345(4) 0.04752(19) 0.0536(12) Uani 1 1 d . .
C230 C 1.0841(5) 0.4272(4) 0.0736(2) 0.0370(12) Uani 1 1 d . .
C231 C 1.1245(6) 0.3659(5) 0.0337(3) 0.0520(17) Uani 1 1 d . .
H231 H 1.1924 0.3762 0.0107 0.062 Uiso 1 1 calc R U
C232 C 1.0689(8) 0.2906(5) 0.0267(3) 0.061(2) Uani 1 1 d . .
H232 H 1.0996 0.2492 -0.0008 0.074 Uiso 1 1 calc R U
C233 C 0.9681(7) 0.2732(5) 0.0590(3) 0.0532(18) Uani 1 1 d . .
H233 H 0.9314 0.2198 0.0540 0.064 Uiso 1 1 calc R U
C234 C 0.9224(5) 0.3344(4) 0.0982(2) 0.0352(12) Uani 1 1 d . .
C235 C 0.9787(4) 0.4127(4) 0.1038(2) 0.0302(10) Uani 1 1 d . .
H235 H 0.9450 0.4579 0.1290 0.036 Uiso 1 1 calc R U
C236 C 0.8162(6) 0.3189(4) 0.1369(2) 0.0394(13) Uani 1 1 d . .
H23A H 0.8303 0.3057 0.1729 0.047 Uiso 1 1 calc R U
H23B H 0.7671 0.3815 0.1355 0.047 Uiso 1 1 calc R U
C241 C 0.9107(4) 0.2610(3) 0.39161(19) 0.0209(9) Uani 1 1 d . .
C242 C 0.9223(4) 0.2903(4) 0.4389(2) 0.0267(10) Uani 1 1 d . .
H242 H 0.9011 0.3575 0.4462 0.032 Uiso 1 1 calc R U
C243 C 0.9646(5) 0.2226(4) 0.4757(2) 0.0325(11) Uani 1 1 d . .
H243 H 0.9736 0.2434 0.5076 0.039 Uiso 1 1 calc R U
C244 C 0.9935(5) 0.1237(4) 0.4646(2) 0.0315(12) Uani 1 1 d . .
H244 H 1.0214 0.0767 0.4897 0.038 Uiso 1 1 calc R U
C245 C 0.9826(4) 0.0929(4) 0.4184(2) 0.0280(11) Uani 1 1 d . .
H245 H 1.0029 0.0252 0.4117 0.034 Uiso 1 1 calc R U
C246 C 0.9411(4) 0.1618(3) 0.38073(19) 0.0220(9) Uani 1 1 d . .
N247 N 0.9271(4) 0.1357(3) 0.33261(17) 0.0270(9) Uani 1 1 d . .
H247 H 0.9049 0.1857 0.3114 0.032 Uiso 1 1 calc R U
C248 C 0.9425(5) 0.0451(4) 0.3138(2) 0.0320(11) Uani 1 1 d . .
O249 O 0.9771(5) -0.0319(3) 0.3369(2) 0.0565(14) Uani 1 1 d . .
C250 C 0.9137(5) 0.0458(4) 0.2615(2) 0.0317(11) Uani 1 1 d . .
C251 C 0.9739(6) -0.0221(4) 0.2282(3) 0.0454(15) Uani 1 1 d . .
H251 H 1.0287 -0.0680 0.2398 0.054 Uiso 1 1 calc R U
C252 C 0.9553(7) -0.0239(6) 0.1784(3) 0.059(2) Uani 1 1 d . .
H252 H 0.9984 -0.0693 0.1553 0.070 Uiso 1 1 calc R U
C253 C 0.8737(6) 0.0408(5) 0.1626(2) 0.0453(15) Uani 1 1 d . .
H253 H 0.8610 0.0389 0.1283 0.054 Uiso 1 1 calc R U
C254 C 0.8096(4) 0.1081(4) 0.1946(2) 0.0302(11) Uani 1 1 d . .
C255 C 0.8311(4) 0.1116(4) 0.2447(2) 0.0268(10) Uani 1 1 d . .
H255 H 0.7896 0.1586 0.2673 0.032 Uiso 1 1 calc R U
C256 C 0.7183(4) 0.1770(4) 0.1766(2) 0.0323(11) Uani 1 1 d . .
H25A H 0.6629 0.1370 0.1711 0.039 Uiso 1 1 calc R U
H25B H 0.6833 0.2214 0.2042 0.039 Uiso 1 1 calc R U
N261 N 0.7606(4) 0.2370(3) 0.12737(18) 0.0329(10) Uani 1 1 d . .
C262 C 0.6901(6) 0.2663(4) 0.0906(2) 0.0388(13) Uani 1 1 d . .
H262 H 0.7313 0.3053 0.0590 0.047 Uiso 1 1 calc R U
C263 C 0.5860(6) 0.3316(5) 0.1128(3) 0.0495(17) Uani 1 1 d . .
O264 O 0.5443(6) 0.3363(6) 0.1583(2) 0.091(3) Uani 1 1 d . .
O265 O 0.5439(5) 0.3815(5) 0.0734(2) 0.0710(17) Uani 1 1 d . .
C266 C 0.4375(9) 0.4353(8) 0.0861(5) 0.088(4) Uani 1 1 d . .
H26A H 0.4173 0.4680 0.0536 0.131 Uiso 1 1 calc R U
H26B H 0.3847 0.3887 0.1038 0.131 Uiso 1 1 calc R U
H26C H 0.4383 0.4858 0.1096 0.131 Uiso 1 1 calc R U
C267 C 0.6502(5) 0.1781(5) 0.0713(3) 0.0443(15) Uani 1 1 d . .
H26D H 0.6133 0.1366 0.1025 0.053 Uiso 1 1 calc R U
H26E H 0.5957 0.2051 0.0502 0.053 Uiso 1 1 calc R U
C268 C 0.7374(4) 0.1113(3) 0.03835(16) 0.0548(8) Uani 1 1 d G .
C269 C 0.7420(4) 0.0085(3) 0.05130(15) 0.0548(8) Uani 1 1 d G .
H269 H 0.6965 -0.0184 0.0826 0.066 Uiso 1 1 calc R U
C270 C 0.8133(5) -0.0547(2) 0.01843(17) 0.0548(8) Uani 1 1 d G .
H270 H 0.8164 -0.1249 0.0273 0.066 Uiso 1 1 calc R U
C271 C 0.8799(4) -0.0152(3) -0.02739(16) 0.0548(8) Uani 1 1 d G .
H271 H 0.9286 -0.0584 -0.0499 0.066 Uiso 1 1 calc R U
C272 C 0.8753(4) 0.0875(3) -0.04034(15) 0.0548(8) Uani 1 1 d G .
H272 H 0.9208 0.1145 -0.0717 0.066 Uiso 1 1 calc R U
C273 C 0.8041(5) 0.1507(2) -0.00747(17) 0.0548(8) Uani 1 1 d G .
H273 H 0.8009 0.2209 -0.0163 0.066 Uiso 1 1 calc R U
C281 C 0.5969(4) 0.7048(4) 0.12038(19) 0.0227(9) Uani 1 1 d . .
C282 C 0.5920(5) 0.6669(4) 0.0741(2) 0.0322(11) Uani 1 1 d . .
H282 H 0.6157 0.5986 0.0699 0.039 Uiso 1 1 calc R U
C283 C 0.5529(5) 0.7276(5) 0.0339(2) 0.0409(14) Uani 1 1 d . .
H283 H 0.5502 0.7011 0.0023 0.049 Uiso 1 1 calc R U
C284 C 0.5183(5) 0.8260(4) 0.0404(2) 0.0350(12) Uani 1 1 d . .
H284 H 0.4919 0.8674 0.0129 0.042 Uiso 1 1 calc R U
C285 C 0.5210(4) 0.8664(4) 0.0857(2) 0.0298(11) Uani 1 1 d . .
H285 H 0.4962 0.9346 0.0895 0.036 Uiso 1 1 calc R U
C286 C 0.5603(4) 0.8065(3) 0.1257(2) 0.0243(10) Uani 1 1 d . .
N287 N 0.5674(4) 0.8409(3) 0.17337(17) 0.0272(9) Uani 1 1 d . .
H287 H 0.5861 0.7942 0.1972 0.033 Uiso 1 1 calc R U
C288 C 0.5499(4) 0.9351(4) 0.1882(2) 0.0290(10) Uani 1 1 d . .
O289 O 0.5159(4) 1.0070(3) 0.16174(18) 0.0446(11) Uani 1 1 d . .
C290 C 0.5772(4) 0.9436(3) 0.2402(2) 0.0269(10) Uani 1 1 d . .
C291 C 0.5186(5) 1.0171(4) 0.2699(2) 0.0361(12) Uani 1 1 d . .
H291 H 0.4650 1.0619 0.2567 0.043 Uiso 1 1 calc R U
C292 C 0.5378(5) 1.0254(4) 0.3188(3) 0.0389(13) Uani 1 1 d . .
H292 H 0.4955 1.0745 0.3397 0.047 Uiso 1 1 calc R U
C293 C 0.6180(5) 0.9631(4) 0.3375(2) 0.0349(12) Uani 1 1 d . .
H293 H 0.6309 0.9702 0.3711 0.042 Uiso 1 1 calc R U
C294 C 0.6805(4) 0.8895(3) 0.3076(2) 0.0263(10) Uani 1 1 d . .
C295 C 0.6595(4) 0.8803(4) 0.2591(2) 0.0268(10) Uani 1 1 d . .
H295 H 0.7011 0.8307 0.2383 0.032 Uiso 1 1 calc R U
C296 C 0.7700(4) 0.8240(4) 0.3278(2) 0.0268(10) Uani 1 1 d . .
H29A H 0.8091 0.7802 0.3006 0.032 Uiso 1 1 calc R U
H29B H 0.8222 0.8663 0.3344 0.032 Uiso 1 1 calc R U
C301 C 0.4135(4) 0.3298(3) 0.32151(19) 0.0201(9) Uani 1 1 d . .
C302 C 0.3754(4) 0.2611(3) 0.2962(2) 0.0255(10) Uani 1 1 d . .
H302 H 0.4119 0.2469 0.2616 0.031 Uiso 1 1 calc R U
C303 C 0.2845(4) 0.2140(4) 0.3218(2) 0.0328(12) Uani 1 1 d . .
H303 H 0.2586 0.1674 0.3048 0.039 Uiso 1 1 calc R U
C304 C 0.2320(4) 0.2350(4) 0.3720(2) 0.0292(11) Uani 1 1 d . .
H304 H 0.1716 0.2005 0.3899 0.035 Uiso 1 1 calc R U
C305 C 0.2655(4) 0.3051(4) 0.3968(2) 0.0305(11) Uani 1 1 d . .
H305 H 0.2273 0.3202 0.4310 0.037 Uiso 1 1 calc R U
C306 C 0.3550(4) 0.3532(3) 0.3714(2) 0.0232(9) Uani 1 1 d . .
N307 N 0.3939(4) 0.4299(3) 0.39266(17) 0.0270(9) Uani 1 1 d . .
H307 H 0.4146 0.4813 0.3702 0.032 Uiso 1 1 calc R U
C308 C 0.4029(4) 0.4334(3) 0.4434(2) 0.0267(10) Uani 1 1 d . .
O309 O 0.3628(3) 0.3767(3) 0.48102(16) 0.0369(9) Uani 1 1 d . .
C310 C 0.4625(4) 0.5180(3) 0.4495(2) 0.0242(9) Uani 1 1 d . .
C311 C 0.4320(4) 0.5624(4) 0.4955(2) 0.0298(10) Uani 1 1 d . .
H311 H 0.3782 0.5364 0.5236 0.036 Uiso 1 1 calc R U
C312 C 0.4804(5) 0.6463(4) 0.5009(2) 0.0330(11) Uani 1 1 d . .
H312 H 0.4586 0.6774 0.5327 0.040 Uiso 1 1 calc R U
C313 C 0.5601(4) 0.6843(4) 0.4601(2) 0.0272(10) Uani 1 1 d . .
H313 H 0.5923 0.7413 0.4640 0.033 Uiso 1 1 calc R U
C314 C 0.5931(4) 0.6386(3) 0.41296(19) 0.0237(9) Uani 1 1 d . .
C315 C 0.5448(4) 0.5544(3) 0.40854(19) 0.0223(9) Uani 1 1 d . .
H315 H 0.5679 0.5212 0.3774 0.027 Uiso 1 1 calc R U
C316 C 0.6762(4) 0.6787(4) 0.3663(2) 0.0281(10) Uani 1 1 d . .
H31A H 0.7331 0.6239 0.3555 0.034 Uiso 1 1 calc R U
H31B H 0.6404 0.7007 0.3363 0.034 Uiso 1 1 calc R U
N321 N 0.7279(3) 0.7623(3) 0.37666(16) 0.0229(8) Uani 1 1 d . .
C322 C 0.8097(4) 0.7305(4) 0.4086(2) 0.0255(10) Uani 1 1 d . .
H322 H 0.7810 0.6757 0.4356 0.031 Uiso 1 1 calc R U
C323 C 0.8223(4) 0.8166(4) 0.4390(2) 0.0275(10) Uani 1 1 d . .
O324 O 0.9066(4) 0.8356(3) 0.44508(18) 0.0417(10) Uani 1 1 d . .
O325 O 0.7269(4) 0.8646(3) 0.4601(2) 0.0498(12) Uani 1 1 d . .
C326 C 0.7329(6) 0.9403(6) 0.4924(4) 0.063(2) Uani 1 1 d . .
H32A H 0.6597 0.9715 0.5061 0.095 Uiso 1 1 calc R U
H32B H 0.7658 0.9103 0.5219 0.095 Uiso 1 1 calc R U
H32C H 0.7772 0.9911 0.4712 0.095 Uiso 1 1 calc R U
C327 C 0.9200(4) 0.6885(4) 0.3777(2) 0.0299(10) Uani 1 1 d . .
H32D H 0.9079 0.6452 0.3523 0.036 Uiso 1 1 calc R U
H32E H 0.9581 0.7446 0.3570 0.036 Uiso 1 1 calc R U
C328 C 0.9930(4) 0.6285(3) 0.4120(2) 0.0272(10) Uani 1 1 d . .
C329 C 1.0989(5) 0.6460(4) 0.4054(3) 0.0407(13) Uani 1 1 d . .
H329 H 1.1267 0.6976 0.3798 0.049 Uiso 1 1 calc R U
C330 C 1.1667(5) 0.5899(5) 0.4355(3) 0.0526(17) Uani 1 1 d . .
H330 H 1.2401 0.6031 0.4300 0.063 Uiso 1 1 calc R U
C331 C 1.1276(6) 0.5148(5) 0.4735(3) 0.0502(16) Uani 1 1 d . .
H331 H 1.1736 0.4763 0.4942 0.060 Uiso 1 1 calc R U
C332 C 1.0200(6) 0.4968(5) 0.4808(3) 0.0445(14) Uani 1 1 d . .
H332 H 0.9923 0.4454 0.5066 0.053 Uiso 1 1 calc R U
C333 C 0.9526(5) 0.5531(4) 0.4508(2) 0.0337(11) Uani 1 1 d . .
H333 H 0.8789 0.5406 0.4565 0.040 Uiso 1 1 calc R U
C401 C 0.6876(8) 0.1651(8) 0.6552(4) 0.078(3) Uani 1 1 d . .
H401 H 0.6804 0.1978 0.6195 0.093 Uiso 1 1 calc R U
Cl11 Cl 0.8239(2) 0.1254(3) 0.65352(16) 0.1071(10) Uani 1 1 d . .
Cl12 Cl 0.6114(3) 0.0605(4) 0.6709(2) 0.1411(17) Uani 1 1 d . .
Cl13 Cl 0.6385(4) 0.2498(4) 0.70070(14) 0.149(2) Uani 1 1 d . .
C411 C 0.3570(10) 0.8163(10) 0.3353(4) 0.099(4) Uani 1 1 d . .
H411 H 0.4162 0.8612 0.3231 0.118 Uiso 1 1 calc R U
Cl21 Cl 0.3908(3) 0.7179(2) 0.29875(13) 0.0958(8) Uani 1 1 d . .
Cl22 Cl 0.2330(4) 0.8875(3) 0.32317(18) 0.1277(14) Uani 1 1 d . .
Cl23 Cl 0.3438(3) 0.7884(3) 0.40132(14) 0.1092(10) Uani 1 1 d . .
C421 C 0.7223(14) -0.1471(9) 0.8300(5) 0.103(4) Uani 1 1 d . .
H421 H 0.6454 -0.1627 0.8374 0.123 Uiso 1 1 calc R U
Cl31 Cl 0.7411(5) -0.0704(4) 0.7767(2) 0.1538(18) Uani 1 1 d . .
Cl32 Cl 0.7456(7) -0.1227(11) 0.8840(3) 0.325(8) Uani 1 1 d . .
Cl33 Cl 0.8146(9) -0.2687(5) 0.8085(4) 0.248(4) Uani 1 1 d . .

loop_
_atom_site_aniso_label
_atom_site_aniso_U_11
_atom_site_aniso_U_22
_atom_site_aniso_U_33
_atom_site_aniso_U_23
_atom_site_aniso_U_13
_atom_site_aniso_U_12
N1 0.0151(18) 0.0209(17) 0.0242(19) 0.0011(14) -0.0093(15) -0.0019(14)
N2 0.0116(17) 0.0204(17) 0.0232(19) 0.0009(14) -0.0095(14) 0.0011(13)
N3 0.0115(17) 0.0204(17) 0.0260(19) 0.0001(14) -0.0097(14) 0.0025(13)
N4 0.0175(19) 0.0213(17) 0.0203(18) -0.0009(14) -0.0077(14) -0.0026(14)
C1 0.018(2) 0.0188(19) 0.032(2) 0.0000(17) -0.0124(18) 0.0004(16)
C2 0.022(2) 0.0179(19) 0.028(2) -0.0003(17) -0.0078(18) -0.0021(17)
C3 0.018(2) 0.021(2) 0.021(2) 0.0002(16) -0.0042(17) -0.0050(16)
C4 0.024(2) 0.023(2) 0.021(2) 0.0023(17) -0.0052(18) -0.0035(18)
C5 0.023(2) 0.024(2) 0.024(2) 0.0021(18) -0.0051(18) -0.0009(18)
C6 0.016(2) 0.023(2) 0.018(2) -0.0004(16) -0.0059(16) 0.0002(16)
C7 0.018(2) 0.025(2) 0.019(2) -0.0032(17) -0.0082(16) -0.0003(17)
C8 0.017(2) 0.021(2) 0.023(2) 0.0006(17) -0.0095(17) 0.0004(16)
C9 0.021(2) 0.029(2) 0.038(3) 0.004(2) -0.017(2) 0.0029(19)
C10 0.015(2) 0.033(2) 0.036(3) 0.005(2) -0.0110(19) -0.0021(18)
C11 0.012(2) 0.0209(19) 0.026(2) -0.0035(17) -0.0066(17) 0.0013(16)
C12 0.012(2) 0.022(2) 0.028(2) -0.0029(17) -0.0034(17) -0.0006(16)
C13 0.015(2) 0.0158(18) 0.023(2) 0.0008(16) -0.0045(16) 0.0010(15)
C14 0.018(2) 0.029(2) 0.028(2) 0.0077(19) -0.0029(18) -0.0019(18)
C15 0.024(2) 0.031(2) 0.023(2) 0.0086(19) -0.0045(19) -0.0010(19)
C16 0.017(2) 0.024(2) 0.020(2) -0.0003(16) -0.0096(16) -0.0003(16)
C17 0.017(2) 0.023(2) 0.019(2) -0.0023(16) -0.0071(16) 0.0004(16)
C18 0.015(2) 0.022(2) 0.026(2) -0.0016(17) -0.0083(17) -0.0011(16)
C19 0.018(2) 0.029(2) 0.039(3) 0.003(2) -0.014(2) -0.0045(18)
C20 0.014(2) 0.029(2) 0.047(3) 0.006(2) -0.015(2) -0.0035(18)
C21 0.015(2) 0.023(2) 0.039(3) 0.0049(19) -0.0092(19) -0.0019(17)
C22 0.022(3) 0.026(2) 0.056(4) -0.006(2) -0.012(2) 0.0000(19)
C23 0.033(3) 0.025(2) 0.073(4) 0.001(3) -0.024(3) -0.006(2)
C24 0.022(3) 0.036(3) 0.067(4) 0.018(3) -0.016(3) -0.012(2)
C25 0.018(2) 0.036(3) 0.043(3) 0.008(2) -0.001(2) -0.005(2)
C26 0.018(2) 0.030(2) 0.040(3) 0.003(2) -0.004(2) -0.0034(19)
N27 0.032(3) 0.047(3) 0.031(2) -0.006(2) 0.0064(19) -0.017(2)
C28 0.029(3) 0.036(3) 0.036(3) -0.003(2) -0.001(2) 0.001(2)
O29 0.042(3) 0.078(3) 0.063(3) -0.025(3) 0.029(2) -0.026(3)
C30 0.030(3) 0.038(3) 0.029(3) -0.003(2) 0.000(2) -0.001(2)
C31 0.051(4) 0.041(3) 0.040(3) -0.010(3) 0.020(3) -0.004(3)
C32 0.069(5) 0.042(3) 0.044(4) -0.017(3) 0.011(3) 0.003(3)
C33 0.049(4) 0.035(3) 0.043(3) -0.013(2) -0.001(3) -0.005(3)
C34 0.035(3) 0.037(3) 0.021(2) -0.007(2) -0.009(2) -0.003(2)
C35 0.026(3) 0.034(2) 0.024(2) -0.0071(19) -0.0033(19) -0.002(2)
C36 0.038(3) 0.044(3) 0.029(3) -0.015(2) 0.000(2) -0.020(2)
C41 0.019(2) 0.027(2) 0.021(2) 0.0011(17) -0.0082(17) -0.0019(17)
C42 0.050(3) 0.028(2) 0.033(3) -0.005(2) -0.023(2) 0.001(2)
C43 0.056(4) 0.052(3) 0.030(3) -0.005(3) -0.031(3) -0.003(3)
C44 0.043(3) 0.042(3) 0.032(3) 0.006(2) -0.027(2) -0.001(2)
C45 0.027(3) 0.027(2) 0.030(3) 0.0036(19) -0.014(2) -0.0030(19)
C46 0.018(2) 0.028(2) 0.019(2) 0.0036(17) -0.0071(17) -0.0078(18)
N47 0.026(2) 0.0258(19) 0.0216(19) -0.0004(15) -0.0110(16) -0.0016(16)
C48 0.036(3) 0.026(2) 0.032(3) 0.000(2) -0.010(2) -0.004(2)
O49 0.079(4) 0.0261(18) 0.045(2) 0.0016(17) -0.031(2) -0.001(2)
C50 0.0550(16) 0.0383(12) 0.0491(15) -0.0154(11) -0.0268(12) 0.0029(11)
C51 0.0550(16) 0.0383(12) 0.0491(15) -0.0154(11) -0.0268(12) 0.0029(11)
C52 0.0550(16) 0.0383(12) 0.0491(15) -0.0154(11) -0.0268(12) 0.0029(11)
C53 0.0550(16) 0.0383(12) 0.0491(15) -0.0154(11) -0.0268(12) 0.0029(11)
C54 0.0550(16) 0.0383(12) 0.0491(15) -0.0154(11) -0.0268(12) 0.0029(11)
C55 0.0550(16) 0.0383(12) 0.0491(15) -0.0154(11) -0.0268(12) 0.0029(11)
C56 0.026(3) 0.036(3) 0.037(3) -0.010(2) -0.014(2) -0.003(2)
N61 0.029(2) 0.039(2) 0.028(2) -0.0119(18) -0.0130(18) -0.0066(18)
C62 0.039(3) 0.036(3) 0.036(3) -0.013(2) -0.021(2) 0.001(2)
C63 0.057(4) 0.043(3) 0.046(4) -0.021(3) -0.027(3) 0.011(3)
O64 0.101(5) 0.077(4) 0.067(4) -0.045(3) -0.047(4) 0.049(3)
O65 0.044(3) 0.063(3) 0.051(3) -0.025(2) -0.018(2) 0.015(2)
C66 0.045(4) 0.085(6) 0.065(5) -0.028(4) -0.014(4) 0.016(4)
C67 0.049(4) 0.043(3) 0.049(3) -0.027(3) -0.032(3) 0.008(3)
C68 0.053(3) 0.026(2) 0.021(2) -0.0017(18) -0.022(2) -0.005(2)
C69 0.063(4) 0.025(3) 0.038(3) -0.004(2) 0.001(3) -0.010(3)
C70 0.082(5) 0.023(3) 0.045(4) -0.001(2) 0.012(3) 0.000(3)
C71 0.066(4) 0.035(3) 0.031(3) -0.008(2) 0.004(3) -0.006(3)
C72 0.116(7) 0.036(3) 0.039(4) -0.010(3) 0.026(4) -0.033(4)
C73 0.106(6) 0.021(2) 0.031(3) 0.001(2) -0.009(3) -0.009(3)
C81 0.020(2) 0.030(2) 0.022(2) 0.0060(18) -0.0104(17) -0.0072(18)
C82 0.030(3) 0.051(3) 0.027(3) -0.005(2) -0.015(2) 0.006(2)
C83 0.030(3) 0.060(4) 0.028(3) 0.009(2) -0.014(2) -0.006(3)
C84 0.029(3) 0.046(3) 0.044(3) 0.023(3) -0.021(2) -0.017(2)
C85 0.033(3) 0.026(2) 0.048(3) 0.009(2) -0.023(2) -0.011(2)
C86 0.026(3) 0.024(2) 0.032(3) 0.0064(19) -0.013(2) -0.0063(18)
N87 0.051(3) 0.0185(18) 0.036(2) 0.0056(17) -0.019(2) -0.0042(18)
C88 0.027(3) 0.026(2) 0.047(3) -0.003(2) -0.014(2) -0.002(2)
O89 0.064(3) 0.0228(18) 0.073(3) 0.0016(19) -0.041(3) -0.0032(19)
C90 0.028(3) 0.028(2) 0.044(3) -0.007(2) -0.010(2) -0.002(2)
C91 0.049(4) 0.023(2) 0.047(3) -0.009(2) -0.003(3) 0.003(2)
C92 0.066(4) 0.025(2) 0.040(3) -0.011(2) -0.002(3) 0.002(3)
C93 0.061(4) 0.041(3) 0.036(3) -0.015(3) -0.013(3) 0.003(3)
C94 0.055(4) 0.035(3) 0.039(3) -0.009(2) -0.020(3) 0.016(3)
C95 0.046(3) 0.033(3) 0.035(3) -0.012(2) -0.017(2) 0.009(2)
C96 0.121(8) 0.058(4) 0.044(4) -0.026(3) -0.046(5) 0.046(5)
C101 0.014(2) 0.020(2) 0.038(3) 0.0072(18) -0.0101(18) -0.0030(16)
C102 0.037(3) 0.026(2) 0.051(3) 0.000(2) -0.022(3) -0.004(2)
C103 0.028(3) 0.030(3) 0.081(5) 0.004(3) -0.027(3) -0.006(2)
C104 0.022(3) 0.037(3) 0.095(6) 0.027(3) -0.023(3) -0.012(2)
C105 0.012(2) 0.048(3) 0.066(4) 0.015(3) -0.001(2) -0.006(2)
C106 0.018(2) 0.026(2) 0.044(3) 0.009(2) -0.005(2) -0.0009(19)
N107 0.029(3) 0.047(3) 0.037(3) -0.002(2) 0.005(2) -0.009(2)
C108 0.046(4) 0.051(4) 0.040(3) -0.002(3) 0.009(3) 0.013(3)
O109 0.072(4) 0.066(3) 0.048(3) -0.005(2) 0.029(3) -0.010(3)
C110 0.077(2) 0.070(2) 0.071(2) -0.0420(19) -0.0140(19) 0.0127(19)
C111 0.077(2) 0.070(2) 0.071(2) -0.0420(19) -0.0140(19) 0.0127(19)
C112 0.077(2) 0.070(2) 0.071(2) -0.0420(19) -0.0140(19) 0.0127(19)
C113 0.077(2) 0.070(2) 0.071(2) -0.0420(19) -0.0140(19) 0.0127(19)
C114 0.077(2) 0.070(2) 0.071(2) -0.0420(19) -0.0140(19) 0.0127(19)
C115 0.077(2) 0.070(2) 0.071(2) -0.0420(19) -0.0140(19) 0.0127(19)
C116 0.085(6) 0.037(3) 0.075(5) -0.018(3) -0.046(5) 0.007(3)
N121 0.078(4) 0.037(3) 0.045(3) -0.016(2) -0.037(3) 0.015(3)
C122 0.058(4) 0.047(3) 0.049(4) -0.017(3) -0.013(3) -0.005(3)
C123 0.064(5) 0.060(4) 0.064(5) -0.033(4) -0.001(4) -0.009(4)
O124 0.090(5) 0.071(4) 0.111(6) -0.049(4) -0.029(4) 0.017(4)
O125 0.076(5) 0.095(5) 0.143(7) -0.069(5) -0.024(5) 0.008(4)
C126 0.090(9) 0.109(9) 0.187(15) -0.085(10) -0.041(9) 0.035(7)
C127 0.049(4) 0.044(3) 0.053(4) -0.018(3) -0.023(3) 0.003(3)
C128 0.048(4) 0.042(3) 0.039(3) -0.011(2) -0.020(3) -0.003(3)
C129 0.073(5) 0.047(4) 0.050(4) -0.009(3) -0.013(4) -0.016(4)
C130 0.104(7) 0.034(3) 0.062(5) -0.007(3) -0.015(5) -0.010(4)
C131 0.111(7) 0.037(3) 0.047(4) -0.009(3) -0.008(4) 0.009(4)
C132 0.091(6) 0.048(4) 0.041(4) -0.002(3) 0.001(4) -0.011(4)
C133 0.063(4) 0.041(3) 0.028(3) 0.003(2) -0.012(3) 0.000(3)
N201 0.0131(17) 0.0127(15) 0.0260(19) 0.0037(13) -0.0069(14) -0.0044(13)
N202 0.0129(18) 0.0209(17) 0.0234(19) 0.0039(14) -0.0094(14) -0.0016(14)
N203 0.0137(17) 0.0193(16) 0.0203(18) 0.0019(14) -0.0081(14) -0.0003(13)
N204 0.0194(19) 0.0181(16) 0.0187(18) 0.0010(14) -0.0063(14) -0.0027(14)
C201 0.015(2) 0.0174(19) 0.028(2) 0.0000(17) -0.0045(17) -0.0047(16)
C202 0.017(2) 0.020(2) 0.026(2) 0.0018(17) -0.0067(17) -0.0023(16)
C203 0.020(2) 0.022(2) 0.028(2) 0.0063(18) -0.0064(18) -0.0057(18)
C204 0.023(3) 0.035(3) 0.039(3) 0.016(2) -0.009(2) -0.006(2)
C205 0.023(3) 0.043(3) 0.034(3) 0.016(2) -0.011(2) -0.012(2)
C206 0.022(2) 0.026(2) 0.021(2) 0.0056(18) -0.0061(18) -0.0042(18)
C207 0.019(2) 0.025(2) 0.020(2) 0.0035(17) -0.0051(17) 0.0006(17)
C208 0.019(2) 0.0204(19) 0.020(2) 0.0025(16) -0.0106(17) -0.0003(16)
C209 0.018(2) 0.029(2) 0.026(2) 0.0028(18) -0.0129(18) 0.0008(18)
C210 0.017(2) 0.028(2) 0.029(2) 0.0029(18) -0.0125(18) -0.0003(17)
C211 0.012(2) 0.0204(19) 0.023(2) -0.0043(16) -0.0075(16) 0.0008(15)
C212 0.015(2) 0.022(2) 0.020(2) -0.0015(16) -0.0041(16) -0.0038(16)
C213 0.019(2) 0.0190(19) 0.021(2) 0.0004(16) -0.0067(17) -0.0040(16)
C214 0.021(2) 0.023(2) 0.033(3) 0.0088(19) -0.0099(19) -0.0084(18)
C215 0.023(2) 0.028(2) 0.026(2) 0.0088(19) -0.0078(19) -0.0089(19)
C216 0.016(2) 0.0165(18) 0.023(2) 0.0022(16) -0.0082(16) -0.0027(15)
C217 0.015(2) 0.0200(19) 0.020(2) 0.0019(16) -0.0102(16) 0.0008(16)
C218 0.016(2) 0.0173(18) 0.028(2) -0.0030(17) -0.0097(17) 0.0013(16)
C219 0.020(2) 0.023(2) 0.031(2) 0.0041(18) -0.0133(18) -0.0028(17)
C220 0.017(2) 0.024(2) 0.032(2) 0.0025(18) -0.0088(18) -0.0038(17)
C221 0.022(2) 0.022(2) 0.035(3) 0.0100(19) -0.012(2) -0.0027(18)
C222 0.023(2) 0.025(2) 0.049(3) 0.007(2) -0.015(2) -0.0046(19)
C223 0.028(3) 0.027(3) 0.069(4) 0.013(3) -0.021(3) -0.011(2)
C224 0.019(3) 0.035(3) 0.065(4) 0.022(3) -0.017(3) -0.009(2)
C225 0.015(2) 0.042(3) 0.048(3) 0.022(2) -0.007(2) -0.003(2)
C226 0.020(2) 0.028(2) 0.038(3) 0.013(2) -0.007(2) -0.0065(19)
N227 0.027(2) 0.036(2) 0.035(2) 0.0013(19) -0.0013(18) -0.0104(19)
C228 0.035(3) 0.035(3) 0.036(3) 0.008(2) -0.007(2) 0.001(2)
O229 0.044(3) 0.071(3) 0.038(2) 0.007(2) 0.008(2) -0.018(2)
C230 0.038(3) 0.036(3) 0.034(3) 0.000(2) -0.008(2) 0.004(2)
C231 0.055(4) 0.046(3) 0.041(3) 0.002(3) 0.011(3) -0.001(3)
C232 0.080(6) 0.047(4) 0.043(4) -0.019(3) 0.021(4) -0.002(4)
C233 0.075(5) 0.038(3) 0.042(4) -0.013(3) 0.008(3) -0.016(3)
C234 0.041(3) 0.030(2) 0.030(3) -0.003(2) 0.002(2) -0.001(2)
C235 0.031(3) 0.026(2) 0.031(3) -0.0055(19) -0.003(2) 0.001(2)
C236 0.051(4) 0.034(3) 0.033(3) -0.013(2) -0.001(2) -0.010(3)
C241 0.018(2) 0.021(2) 0.026(2) 0.0045(17) -0.0109(17) -0.0059(17)
C242 0.025(2) 0.027(2) 0.029(2) 0.0008(19) -0.0105(19) -0.0014(19)
C243 0.036(3) 0.040(3) 0.027(3) -0.001(2) -0.020(2) -0.004(2)
C244 0.032(3) 0.030(2) 0.036(3) 0.014(2) -0.020(2) -0.010(2)
C245 0.029(3) 0.020(2) 0.038(3) 0.0095(19) -0.019(2) -0.0046(18)
C246 0.020(2) 0.023(2) 0.028(2) 0.0059(18) -0.0160(18) -0.0085(17)
N247 0.037(2) 0.0182(17) 0.031(2) 0.0027(15) -0.0203(18) -0.0011(16)
C248 0.034(3) 0.022(2) 0.043(3) 0.002(2) -0.018(2) -0.004(2)
O249 0.090(4) 0.0221(18) 0.072(3) -0.005(2) -0.053(3) 0.004(2)
C250 0.034(3) 0.025(2) 0.040(3) -0.004(2) -0.015(2) -0.005(2)
C251 0.055(4) 0.032(3) 0.055(4) -0.014(3) -0.028(3) 0.014(3)
C252 0.066(5) 0.052(4) 0.061(5) -0.031(3) -0.025(4) 0.027(4)
C253 0.062(4) 0.047(3) 0.031(3) -0.013(3) -0.019(3) 0.003(3)
C254 0.032(3) 0.029(2) 0.033(3) -0.002(2) -0.014(2) -0.006(2)
C255 0.028(3) 0.026(2) 0.029(2) -0.0032(18) -0.012(2) -0.0060(19)
C256 0.028(3) 0.039(3) 0.035(3) -0.007(2) -0.015(2) -0.003(2)
N261 0.039(3) 0.037(2) 0.027(2) -0.0061(18) -0.0143(19) -0.004(2)
C262 0.051(4) 0.039(3) 0.027(3) -0.011(2) -0.015(2) 0.015(3)
C263 0.062(4) 0.045(3) 0.047(4) -0.018(3) -0.030(3) 0.020(3)
O264 0.094(5) 0.117(5) 0.055(3) -0.042(4) -0.026(3) 0.069(4)
O265 0.076(4) 0.073(3) 0.065(3) -0.019(3) -0.040(3) 0.041(3)
C266 0.080(7) 0.087(6) 0.110(8) -0.051(6) -0.060(6) 0.051(5)
C267 0.045(4) 0.052(3) 0.046(3) -0.022(3) -0.032(3) 0.013(3)
C268 0.087(2) 0.0341(13) 0.0351(13) -0.0072(10) 0.0054(14) -0.0075(13)
C269 0.087(2) 0.0341(13) 0.0351(13) -0.0072(10) 0.0054(14) -0.0075(13)
C270 0.087(2) 0.0341(13) 0.0351(13) -0.0072(10) 0.0054(14) -0.0075(13)
C271 0.087(2) 0.0341(13) 0.0351(13) -0.0072(10) 0.0054(14) -0.0075(13)
C272 0.087(2) 0.0341(13) 0.0351(13) -0.0072(10) 0.0054(14) -0.0075(13)
C273 0.087(2) 0.0341(13) 0.0351(13) -0.0072(10) 0.0054(14) -0.0075(13)
C281 0.019(2) 0.028(2) 0.022(2) 0.0051(18) -0.0091(17) -0.0057(18)
C282 0.036(3) 0.035(3) 0.024(2) -0.002(2) -0.009(2) 0.004(2)
C283 0.044(3) 0.053(3) 0.027(3) -0.006(2) -0.017(2) 0.007(3)
C284 0.036(3) 0.042(3) 0.027(3) 0.009(2) -0.016(2) -0.003(2)
C285 0.029(3) 0.033(2) 0.027(2) 0.014(2) -0.012(2) -0.008(2)
C286 0.021(2) 0.025(2) 0.028(2) 0.0068(18) -0.0088(18) -0.0091(18)
N287 0.038(2) 0.0233(19) 0.025(2) 0.0041(16) -0.0177(18) -0.0048(17)
C288 0.027(3) 0.026(2) 0.036(3) 0.001(2) -0.013(2) -0.0045(19)
O289 0.063(3) 0.0303(19) 0.045(2) 0.0029(17) -0.031(2) 0.0076(19)
C290 0.028(3) 0.021(2) 0.034(3) -0.0003(19) -0.012(2) -0.0036(18)
C291 0.039(3) 0.026(2) 0.045(3) -0.004(2) -0.013(2) 0.001(2)
C292 0.045(3) 0.028(2) 0.045(3) -0.011(2) -0.013(3) 0.005(2)
C293 0.046(3) 0.031(2) 0.030(3) -0.002(2) -0.011(2) -0.010(2)
C294 0.029(3) 0.022(2) 0.029(2) 0.0034(18) -0.011(2) -0.0066(19)
C295 0.032(3) 0.022(2) 0.029(2) -0.0008(18) -0.011(2) -0.0034(19)
C296 0.024(2) 0.029(2) 0.029(2) 0.0023(19) -0.0102(19) -0.0078(19)
C301 0.014(2) 0.0170(19) 0.031(2) 0.0006(17) -0.0111(17) -0.0017(16)
C302 0.022(2) 0.021(2) 0.037(3) -0.0036(19) -0.014(2) -0.0022(17)
C303 0.026(3) 0.022(2) 0.055(3) -0.002(2) -0.019(2) -0.0066(19)
C304 0.015(2) 0.024(2) 0.049(3) 0.002(2) -0.009(2) -0.0067(18)
C305 0.016(2) 0.028(2) 0.046(3) 0.000(2) -0.004(2) -0.0063(19)
C306 0.017(2) 0.0174(19) 0.037(3) 0.0026(18) -0.0101(19) -0.0041(16)
N307 0.026(2) 0.0244(19) 0.030(2) -0.0022(16) -0.0029(17) -0.0084(16)
C308 0.021(2) 0.023(2) 0.034(3) 0.0005(19) -0.0038(19) -0.0038(18)
O309 0.041(2) 0.0338(19) 0.035(2) 0.0100(16) -0.0090(17) -0.0154(17)
C310 0.022(2) 0.020(2) 0.029(2) 0.0008(17) -0.0058(18) -0.0002(17)
C311 0.027(3) 0.035(3) 0.024(2) 0.001(2) -0.0009(19) -0.006(2)
C312 0.037(3) 0.032(2) 0.030(3) -0.013(2) -0.003(2) -0.004(2)
C313 0.027(3) 0.028(2) 0.029(2) -0.0088(19) -0.0057(19) -0.0046(19)
C314 0.023(2) 0.023(2) 0.027(2) -0.0039(18) -0.0085(18) 0.0000(18)
C315 0.020(2) 0.025(2) 0.023(2) -0.0061(17) -0.0032(17) -0.0017(17)
C316 0.031(3) 0.027(2) 0.029(3) -0.0077(19) -0.007(2) -0.010(2)
N321 0.023(2) 0.0235(18) 0.025(2) -0.0020(15) -0.0094(16) -0.0063(15)
C322 0.026(3) 0.024(2) 0.027(2) -0.0062(18) -0.0077(19) -0.0003(18)
C323 0.030(3) 0.027(2) 0.030(3) -0.0021(19) -0.017(2) -0.0003(19)
O324 0.036(2) 0.046(2) 0.053(3) -0.0152(19) -0.0233(19) -0.0052(18)
O325 0.033(2) 0.050(2) 0.076(3) -0.042(2) -0.017(2) 0.0020(19)
C326 0.047(4) 0.062(4) 0.099(6) -0.060(4) -0.033(4) 0.012(3)
C327 0.028(3) 0.035(3) 0.027(3) -0.006(2) -0.007(2) -0.001(2)
C328 0.029(3) 0.020(2) 0.031(3) -0.0048(18) -0.005(2) -0.0001(18)
C329 0.027(3) 0.035(3) 0.057(4) 0.001(3) -0.005(2) -0.001(2)
C330 0.027(3) 0.046(3) 0.088(5) -0.014(3) -0.019(3) 0.006(3)
C331 0.045(4) 0.042(3) 0.068(4) -0.017(3) -0.027(3) 0.017(3)
C332 0.045(4) 0.037(3) 0.051(4) -0.003(3) -0.016(3) 0.005(3)
C333 0.031(3) 0.033(3) 0.036(3) -0.003(2) -0.006(2) -0.004(2)
C401 0.069(6) 0.080(6) 0.072(6) 0.004(5) -0.011(5) 0.018(5)
Cl11 0.0626(16) 0.109(2) 0.151(3) -0.053(2) -0.0183(17) 0.0146(14)
Cl12 0.099(3) 0.146(3) 0.167(4) 0.060(3) -0.038(2) -0.028(2)
Cl13 0.158(3) 0.199(4) 0.089(2) -0.072(2) -0.071(2) 0.115(3)
C411 0.107(9) 0.150(10) 0.050(5) -0.031(6) 0.012(5) -0.082(8)
Cl21 0.100(2) 0.0951(18) 0.0907(18) -0.0328(15) -0.0086(15) -0.0038(15)
Cl22 0.180(4) 0.090(2) 0.127(3) -0.0207(19) -0.075(3) 0.018(2)
Cl23 0.120(3) 0.123(2) 0.099(2) -0.0209(18) -0.053(2) -0.006(2)
C421 0.131(11) 0.084(7) 0.093(8) -0.004(6) -0.039(8) 0.009(7)
Cl31 0.174(5) 0.148(4) 0.145(4) -0.025(3) -0.012(3) -0.069(3)
Cl32 0.232(8) 0.60(2) 0.148(5) -0.135(9) -0.109(6) 0.162(11)
Cl33 0.327(11) 0.151(5) 0.228(8) 0.036(5) 0.027(7) -0.092(6)

loop_
_atom_type_symbol
_atom_type_description
_atom_type_scat_dispersion_real
_atom_type_scat_dispersion_imag
_atom_type_scat_source
C C 0.0033 0.0016 'International Tables Vol C Tables 4.2.6.8 and 6.1.1.4'
H H 0.0000 0.0000 'International Tables Vol C Tables 4.2.6.8 and 6.1.1.4'
N N 0.0061 0.0033 'International Tables Vol C Tables 4.2.6.8 and 6.1.1.4'
O O 0.0106 0.0060 'International Tables Vol C Tables 4.2.6.8 and 6.1.1.4'
Cl Cl 0.1484 0.1585 'International Tables Vol C Tables 4.2.6.8 and 6.1.1.4'

loop_
_geom_angle_atom_site_label_1
_geom_angle_atom_site_label_2
_geom_angle_atom_site_label_3
_geom_angle
C18 N1 C1 110.0(4)
C18 N1 H1 125.0
C1 N1 H1 125.0
C3 N2 C6 103.8(4)
C11 N3 C8 110.8(4)
C11 N3 H3 124.6
C8 N3 H3 124.6
C16 N4 C13 104.5(4)
N1 C1 C2 126.1(4)
N1 C1 C20 107.2(4)
C2 C1 C20 126.6(4)
C1 C2 C3 125.2(4)
C1 C2 C21 118.4(4)
C3 C2 C21 116.2(4)
N2 C3 C2 125.8(4)
N2 C3 C4 111.9(4)
C2 C3 C4 122.2(4)
C5 C4 C3 106.2(4)
C5 C4 H4 126.9
C3 C4 H4 126.9
C4 C5 C6 106.6(4)
C4 C5 H5 126.7
C6 C5 H5 126.7
N2 C6 C7 125.4(4)
N2 C6 C5 111.5(4)
C7 C6 C5 123.1(4)
C8 C7 C6 125.3(4)
C8 C7 C81 118.2(4)
C6 C7 C81 116.5(4)
N3 C8 C7 125.8(4)
N3 C8 C9 106.6(4)
C7 C8 C9 127.6(4)
C10 C9 C8 108.3(4)
C10 C9 H9 125.8
C8 C9 H9 125.8
C9 C10 C11 107.8(4)
C9 C10 H10 126.1
C11 C10 H10 126.1
N3 C11 C12 126.9(4)
N3 C11 C10 106.5(4)
C12 C11 C10 126.6(4)
C11 C12 C13 125.5(4)
C11 C12 C101 117.0(4)
C13 C12 C101 117.4(4)
N4 C13 C12 126.1(4)
N4 C13 C14 111.1(4)
C12 C13 C14 122.7(4)
C15 C14 C13 106.6(4)
C15 C14 H14 126.7
C13 C14 H14 126.7
C14 C15 C16 106.5(4)
C14 C15 H15 126.8
C16 C15 H15 126.8
N4 C16 C17 125.9(4)
N4 C16 C15 111.3(4)
C17 C16 C15 122.8(4)
C18 C17 C16 124.6(4)
C18 C17 C41 117.4(4)
C16 C17 C41 117.9(4)
N1 C18 C17 125.7(4)
N1 C18 C19 106.9(4)
C17 C18 C19 127.4(4)
C20 C19 C18 108.0(4)
C20 C19 H19 126.0
C18 C19 H19 126.0
C19 C20 C1 107.8(4)
C19 C20 H20 126.1
C1 C20 H20 126.1
C22 C21 C26 118.7(5)
C22 C21 C2 121.5(5)
C26 C21 C2 119.8(4)
C23 C22 C21 122.1(6)
C23 C22 H22 119.0
C21 C22 H22 119.0
C22 C23 C24 118.8(5)
C22 C23 H23 120.6
C24 C23 H23 120.6
C25 C24 C23 121.6(5)
C25 C24 H24 119.2
C23 C24 H24 119.2
C24 C25 C26 119.0(6)
C24 C25 H25 120.5
C26 C25 H25 120.5
N27 C26 C21 116.4(4)
N27 C26 C25 123.8(5)
C21 C26 C25 119.8(5)
C28 N27 C26 131.4(5)
C28 N27 H27 114.3
C26 N27 H27 114.3
O29 C28 N27 123.7(6)
O29 C28 C30 122.9(6)
N27 C28 C30 113.4(5)
C31 C30 C35 119.0(5)
C31 C30 C28 117.8(5)
C35 C30 C28 123.2(5)
C32 C31 C30 120.0(6)
C32 C31 H31 120.0
C30 C31 H31 120.0
C31 C32 C33 120.9(6)
C31 C32 H32 119.5
C33 C32 H32 119.5
C34 C33 C32 120.4(6)
C34 C33 H33 119.8
C32 C33 H33 119.8
C33 C34 C35 118.4(5)
C33 C34 C36 123.2(5)
C35 C34 C36 118.0(5)
C34 C35 C30 121.1(5)
C34 C35 H35 119.5
C30 C35 H35 119.5
N61 C36 C34 114.6(4)
N61 C36 H36A 108.6
C34 C36 H36A 108.6
N61 C36 H36B 108.6
C34 C36 H36B 108.6
H36A C36 H36B 107.6
C42 C41 C46 118.7(4)
C42 C41 C17 119.3(4)
C46 C41 C17 121.9(4)
C43 C42 C41 121.5(5)
C43 C42 H42 119.3
C41 C42 H42 119.3
C42 C43 C44 118.7(5)
C42 C43 H43 120.6
C44 C43 H43 120.6
C45 C44 C43 121.8(5)
C45 C44 H44 119.1
C43 C44 H44 119.1
C44 C45 C46 118.4(5)
C44 C45 H45 120.8
C46 C45 H45 120.8
C45 C46 C41 120.9(4)
C45 C46 N47 122.1(4)
C41 C46 N47 117.0(4)
C48 N47 C46 129.8(4)
C48 N47 H47 115.1
C46 N47 H47 115.1
O49 C48 N47 123.1(5)
O49 C48 C50 122.0(4)
N47 C48 C50 114.9(4)
C51 C50 C55 120.0
C51 C50 C48 116.5(3)
C55 C50 C48 123.4(3)
C50 C51 C52 120.0
C50 C51 H51 120.0
C52 C51 H51 120.0
C53 C52 C51 120.0
C53 C52 H52 120.0
C51 C52 H52 120.0
C52 C53 C54 120.0
C52 C53 H53 120.0
C54 C53 H53 120.0
C55 C54 C53 120.0
C55 C54 C56 120.7(3)
C53 C54 C56 119.3(3)
C54 C55 C50 120.0
C54 C55 H55 120.0
C50 C55 H55 120.0
N61 C56 C54 111.0(4)
N61 C56 H56A 109.4
C54 C56 H56A 109.4
N61 C56 H56B 109.4
C54 C56 H56B 109.4
H56A C56 H56B 108.0
C36 N61 C62 113.1(5)
C36 N61 C56 110.9(4)
C62 N61 C56 115.3(4)
N61 C62 C63 113.1(5)
N61 C62 C67 112.0(5)
C63 C62 C67 110.4(5)
N61 C62 H62 107.0
C63 C62 H62 107.0
C67 C62 H62 107.0
O64 C63 O65 122.4(7)
O64 C63 C62 123.8(6)
O65 C63 C62 113.8(5)
C63 O65 C66 116.0(6)
O65 C66 H66A 109.5
O65 C66 H66B 109.5
H66A C66 H66B 109.5
O65 C66 H66C 109.5
H66A C66 H66C 109.5
H66B C66 H66C 109.5
C68 C67 C62 115.2(5)
C68 C67 H67A 108.5
C62 C67 H67A 108.5
C68 C67 H67B 108.5
C62 C67 H67B 108.5
H67A C67 H67B 107.5
C69 C68 C73 117.0(6)
C69 C68 C67 119.8(6)
C73 C68 C67 123.1(5)
C70 C69 C68 120.4(6)
C70 C69 H69 119.8
C68 C69 H69 119.8
C71 C70 C69 121.8(6)
C71 C70 H70 119.1
C69 C70 H70 119.1
C70 C71 C72 117.7(6)
C70 C71 H71 121.2
C72 C71 H71 121.2
C73 C72 C71 122.1(6)
C73 C72 H72 119.0
C71 C72 H72 119.0
C72 C73 C68 120.9(5)
C72 C73 H73 119.6
C68 C73 H73 119.6
C86 C81 C82 119.1(4)
C86 C81 C7 120.5(4)
C82 C81 C7 120.2(5)
C83 C82 C81 120.0(6)
C83 C82 H82 120.0
C81 C82 H82 120.0
C84 C83 C82 120.6(6)
C84 C83 H83 119.7
C82 C83 H83 119.7
C83 C84 C85 120.9(5)
C83 C84 H84 119.5
C85 C84 H84 119.5
C86 C85 C84 118.8(5)
C86 C85 H85 120.6
C84 C85 H85 120.6
C81 C86 C85 120.6(5)
C81 C86 N87 116.7(4)
C85 C86 N87 122.7(5)
C88 N87 C86 128.9(4)
C88 N87 H87 115.5
C86 N87 H87 115.5
O89 C88 N87 122.6(5)
O89 C88 C90 122.6(5)
N87 C88 C90 114.8(4)
C91 C90 C95 119.0(5)
C91 C90 C88 119.1(5)
C95 C90 C88 121.9(5)
C92 C91 C90 119.6(6)
C92 C91 H91 120.2
C90 C91 H91 120.2
C91 C92 C93 121.5(5)
C91 C92 H92 119.2
C93 C92 H92 119.2
C94 C93 C92 118.6(6)
C94 C93 H93 120.7
C92 C93 H93 120.7
C95 C94 C93 119.7(5)
C95 C94 C96 118.3(5)
C93 C94 C96 121.9(6)
C94 C95 C90 121.5(5)
C94 C95 H95 119.3
C90 C95 H95 119.3
N121 C96 C94 116.1(6)
N121 C96 H96A 108.3
C94 C96 H96A 108.3
N121 C96 H96B 108.3
C94 C96 H96B 108.3
H96A C96 H96B 107.4
C102 C101 C106 119.8(5)
C102 C101 C12 120.5(5)
C106 C101 C12 119.6(4)
C103 C102 C101 121.0(6)
C103 C102 H102 119.5
C101 C102 H102 119.5
C104 C103 C102 119.2(6)
C104 C103 H103 120.4
C102 C103 H103 120.4
C103 C104 C105 121.9(5)
C103 C104 H104 119.0
C105 C104 H104 119.0
C106 C105 C104 118.5(6)
C106 C105 H105 120.8
C104 C105 H105 120.8
C105 C106 C101 119.5(6)
C105 C106 N107 123.9(6)
C101 C106 N107 116.6(4)
C108 N107 C106 130.7(5)
C108 N107 H107 114.7
C106 N107 H107 114.7
O109 C108 N107 123.2(7)
O109 C108 C110 123.2(7)
N107 C108 C110 113.5(6)
C111 C110 C115 120.0
C111 C110 C108 116.8(4)
C115 C110 C108 122.9(4)
C110 C111 C112 120.0
C110 C111 H111 120.0
C112 C111 H111 120.0
C111 C112 C113 120.0
C111 C112 H112 120.0
C113 C112 H112 120.0
C114 C113 C112 120.0
C114 C113 H113 120.0
C112 C113 H113 120.0
C115 C114 C113 120.0
C115 C114 C116 119.8(4)
C113 C114 C116 120.0(4)
C114 C115 C110 120.0
C114 C115 H115 120.0
C110 C115 H115 120.0
N121 C116 C114 112.9(6)
N121 C116 H11A 109.0
C114 C116 H11A 109.0
N121 C116 H11B 109.0
C114 C116 H11B 109.0
H11A C116 H11B 107.8
C96 N121 C122 117.1(7)
C96 N121 C116 109.8(6)
C122 N121 C116 113.9(5)
N121 C122 C123 114.7(6)
N121 C122 C127 112.1(6)
C123 C122 C127 109.7(6)
N121 C122 H122 106.6
C123 C122 H122 106.6
C127 C122 H122 106.6
O124 C123 O125 123.2(9)
O124 C123 C122 122.7(8)
O125 C123 C122 114.1(7)
C123 O125 C126 115.4(8)
O125 C126 H12A 109.5
O125 C126 H12B 109.5
H12A C126 H12B 109.5
O125 C126 H12C 109.5
H12A C126 H12C 109.5
H12B C126 H12C 109.5
C128 C127 C122 115.8(6)
C128 C127 H12D 108.3
C122 C127 H12D 108.3
C128 C127 H12E 108.3
C122 C127 H12E 108.3
H12D C127 H12E 107.4
C129 C128 C133 118.3(7)
C129 C128 C127 120.1(7)
C133 C128 C127 121.2(6)
C130 C129 C128 120.4(8)
C130 C129 H129 119.8
C128 C129 H129 119.8
C129 C130 C131 120.6(7)
C129 C130 H130 119.7
C131 C130 H130 119.7
C132 C131 C130 118.6(7)
C132 C131 H131 120.7
C130 C131 H131 120.7
C133 C132 C131 120.0(8)
C133 C132 H132 120.0
C131 C132 H132 120.0
C132 C133 C128 122.0(6)
C132 C133 H133 119.0
C128 C133 H133 119.0
C218 N201 C201 109.0(4)
C218 N201 H201 125.5
C201 N201 H201 125.5
C206 N202 C203 104.2(4)
C211 N203 C208 110.3(4)
C211 N203 H203 124.8
C208 N203 H203 124.8
C216 N204 C213 105.0(3)
C202 C201 N201 125.4(4)
C202 C201 C220 127.6(4)
N201 C201 C220 107.0(4)
C201 C202 C203 126.6(4)
C201 C202 C221 117.9(4)
C203 C202 C221 115.3(4)
N202 C203 C202 125.5(4)
N202 C203 C204 110.7(4)
C202 C203 C204 123.8(4)
C205 C204 C203 107.3(4)
C205 C204 H204 126.4
C203 C204 H204 126.4
C204 C205 C206 106.2(4)
C204 C205 H205 126.9
C206 C205 H205 126.9
N202 C206 C207 125.4(4)
N202 C206 C205 111.7(4)
C207 C206 C205 122.9(4)
C208 C207 C206 125.7(4)
C208 C207 C281 116.4(4)
C206 C207 C281 117.8(4)
N203 C208 C207 125.2(4)
N203 C208 C209 106.9(4)
C207 C208 C209 127.9(4)
C210 C209 C208 108.4(4)
C210 C209 H209 125.8
C208 C209 H209 125.8
C209 C210 C211 107.6(4)
C209 C210 H210 126.2
C211 C210 H210 126.2
N203 C211 C212 126.7(4)
N203 C211 C210 106.9(4)
C212 C211 C210 126.4(4)
C211 C212 C213 125.1(4)
C211 C212 C301 118.4(4)
C213 C212 C301 116.3(4)
N204 C213 C212 126.5(4)
N204 C213 C214 111.1(4)
C212 C213 C214 122.3(4)
C215 C214 C213 106.6(4)
C215 C214 H214 126.7
C213 C214 H214 126.7
C214 C215 C216 105.7(4)
C214 C215 H215 127.2
C216 C215 H215 127.2
N204 C216 C217 127.0(4)
N204 C216 C215 111.6(4)
C217 C216 C215 121.4(4)
C218 C217 C216 124.4(4)
C218 C217 C241 118.0(4)
C216 C217 C241 117.6(4)
N201 C218 C217 124.9(4)
N201 C218 C219 107.6(4)
C217 C218 C219 127.4(4)
C220 C219 C218 108.2(4)
C220 C219 H219 125.9
C218 C219 H219 125.9
C219 C220 C201 108.1(4)
C219 C220 H220 125.9
C201 C220 H220 125.9
C222 C221 C226 120.2(5)
C222 C221 C202 121.5(5)
C226 C221 C202 118.3(4)
C221 C222 C223 119.7(6)
C221 C222 H222 120.1
C223 C222 H222 120.1
C224 C223 C222 119.9(6)
C224 C223 H223 120.0
C222 C223 H223 120.0
C223 C224 C225 121.9(5)
C223 C224 H224 119.0
C225 C224 H224 119.0
C224 C225 C226 118.2(6)
C224 C225 H225 120.9
C226 C225 H225 120.9
C225 C226 C221 120.0(5)
C225 C226 N227 123.0(5)
C221 C226 N227 117.0(4)
C228 N227 C226 130.0(5)
C228 N227 H227 115.0
C226 N227 H227 115.0
O229 C228 N227 124.7(6)
O229 C228 C230 121.1(6)
N227 C228 C230 114.1(5)
C231 C230 C235 116.2(6)
C231 C230 C228 120.3(6)
C235 C230 C228 123.5(5)
C232 C231 C230 121.6(6)
C232 C231 H231 119.2
C230 C231 H231 119.2
C231 C232 C233 121.5(6)
C231 C232 H232 119.3
C233 C232 H232 119.3
C234 C233 C232 119.4(6)
C234 C233 H233 120.3
C232 C233 H233 120.3
C233 C234 C235 118.5(6)
C233 C234 C236 123.5(5)
C235 C234 C236 118.1(5)
C234 C235 C230 122.7(5)
C234 C235 H235 118.6
C230 C235 H235 118.6
N261 C236 C234 114.7(5)
N261 C236 H23A 108.6
C234 C236 H23A 108.6
N261 C236 H23B 108.6
C234 C236 H23B 108.6
H23A C236 H23B 107.6
C242 C241 C246 119.7(4)
C242 C241 C217 120.3(4)
C246 C241 C217 119.9(4)
C241 C242 C243 121.2(5)
C241 C242 H242 119.4
C243 C242 H242 119.4
C242 C243 C244 118.5(5)
C242 C243 H243 120.8
C244 C243 H243 120.8
C245 C244 C243 121.5(4)
C245 C244 H244 119.3
C243 C244 H244 119.3
C244 C245 C246 120.0(5)
C244 C245 H245 120.0
C246 C245 H245 120.0
C241 C246 N247 117.6(4)
C241 C246 C245 119.1(4)
N247 C246 C245 123.3(4)
C248 N247 C246 130.0(4)
C248 N247 H247 115.0
C246 N247 H247 115.0
O249 C248 N247 124.0(5)
O249 C248 C250 121.4(5)
N247 C248 C250 114.6(4)
C251 C250 C255 119.4(5)
C251 C250 C248 117.0(5)
C255 C250 C248 123.5(5)
C252 C251 C250 120.7(6)
C252 C251 H251 119.6
C250 C251 H251 119.6
C253 C252 C251 119.2(6)
C253 C252 H252 120.4
C251 C252 H252 120.4
C252 C253 C254 122.4(6)
C252 C253 H253 118.8
C254 C253 H253 118.8
C253 C254 C255 118.1(5)
C253 C254 C256 121.3(5)
C255 C254 C256 120.7(5)
C250 C255 C254 120.1(5)
C250 C255 H255 120.0
C254 C255 H255 120.0
N261 C256 C254 110.2(5)
N261 C256 H25A 109.6
C254 C256 H25A 109.6
N261 C256 H25B 109.6
C254 C256 H25B 109.6
H25A C256 H25B 108.1
C262 N261 C256 117.9(5)
C262 N261 C236 113.8(5)
C256 N261 C236 111.4(4)
N261 C262 C263 114.1(5)
N261 C262 C267 114.2(5)
C263 C262 C267 104.6(5)
N261 C262 H262 107.9
C263 C262 H262 107.9
C267 C262 H262 107.9
O264 C263 O265 123.2(7)
O264 C263 C262 126.5(6)
O265 C263 C262 110.3(6)
C263 O265 C266 118.5(7)
O265 C266 H26A 109.5
O265 C266 H26B 109.5
H26A C266 H26B 109.5
O265 C266 H26C 109.5
H26A C266 H26C 109.5
H26B C266 H26C 109.5
C268 C267 C262 115.6(5)
C268 C267 H26D 108.4
C262 C267 H26D 108.4
C268 C267 H26E 108.4
C262 C267 H26E 108.4
H26D C267 H26E 107.4
C269 C268 C273 120.0
C269 C268 C267 119.0(4)
C273 C268 C267 120.6(4)
C268 C269 C270 120.0
C268 C269 H269 120.0
C270 C269 H269 120.0
C271 C270 C269 120.0
C271 C270 H270 120.0
C269 C270 H270 120.0
C270 C271 C272 120.0
C270 C271 H271 120.0
C272 C271 H271 120.0
C271 C272 C273 120.0
C271 C272 H272 120.0
C273 C272 H272 120.0
C272 C273 C268 120.0
C272 C273 H273 120.0
C268 C273 H273 120.0
C282 C281 C286 118.1(4)
C282 C281 C207 120.0(4)
C286 C281 C207 121.9(4)
C281 C282 C283 121.0(5)
C281 C282 H282 119.5
C283 C282 H282 119.5
C284 C283 C282 119.1(5)
C284 C283 H283 120.4
C282 C283 H283 120.4
C283 C284 C285 121.7(5)
C283 C284 H284 119.1
C285 C284 H284 119.1
C284 C285 C286 119.3(5)
C284 C285 H285 120.4
C286 C285 H285 120.4
C285 C286 C281 120.7(5)
C285 C286 N287 123.7(5)
C281 C286 N287 115.7(4)
C288 N287 C286 130.0(4)
C288 N287 H287 115.0
C286 N287 H287 115.0
O289 C288 N287 123.5(5)
O289 C288 C290 122.2(5)
N287 C288 C290 114.4(4)
C291 C290 C295 119.6(5)
C291 C290 C288 117.8(5)
C295 C290 C288 122.6(5)
C292 C291 C290 119.9(5)
C292 C291 H291 120.0
C290 C291 H291 120.0
C291 C292 C293 120.5(5)
C291 C292 H292 119.8
C293 C292 H292 119.8
C292 C293 C294 120.8(5)
C292 C293 H293 119.6
C294 C293 H293 119.6
C295 C294 C293 118.4(5)
C295 C294 C296 121.3(5)
C293 C294 C296 120.3(5)
C294 C295 C290 120.7(5)
C294 C295 H295 119.6
C290 C295 H295 119.6
N321 C296 C294 111.6(4)
N321 C296 H29A 109.3
C294 C296 H29A 109.3
N321 C296 H29B 109.3
C294 C296 H29B 109.3
H29A C296 H29B 108.0
C306 C301 C302 118.8(4)
C306 C301 C212 119.0(4)
C302 C301 C212 122.2(4)
C303 C302 C301 120.0(5)
C303 C302 H302 120.0
C301 C302 H302 120.0
C304 C303 C302 119.7(5)
C304 C303 H303 120.1
C302 C303 H303 120.1
C305 C304 C303 121.2(5)
C305 C304 H304 119.4
C303 C304 H304 119.4
C304 C305 C306 119.3(5)
C304 C305 H305 120.3
C306 C305 H305 120.3
C305 C306 C301 120.8(4)
C305 C306 N307 123.8(5)
C301 C306 N307 115.4(4)
C308 N307 C306 128.2(4)
C308 N307 H307 115.9
C306 N307 H307 115.9
O309 C308 N307 124.3(5)
O309 C308 C310 122.5(5)
N307 C308 C310 113.2(4)
C311 C310 C315 120.1(4)
C311 C310 C308 118.4(4)
C315 C310 C308 121.5(4)
C310 C311 C312 119.9(5)
C310 C311 H311 120.1
C312 C311 H311 120.1
C313 C312 C311 120.4(5)
C313 C312 H312 119.8
C311 C312 H312 119.8
C312 C313 C314 120.2(4)
C312 C313 H313 119.9
C314 C313 H313 119.9
C315 C314 C313 118.5(4)
C315 C314 C316 118.8(4)
C313 C314 C316 122.8(4)
C314 C315 C310 120.9(4)
C314 C315 H315 119.6
C310 C315 H315 119.6
N321 C316 C314 114.1(4)
N321 C316 H31A 108.7
C314 C316 H31A 108.7
N321 C316 H31B 108.7
C314 C316 H31B 108.7
H31A C316 H31B 107.6
C296 N321 C316 111.6(4)
C296 N321 C322 112.6(4)
C316 N321 C322 112.8(4)
N321 C322 C327 114.6(4)
N321 C322 C323 110.1(4)
C327 C322 C323 110.8(4)
N321 C322 H322 107.0
C327 C322 H322 107.0
C323 C322 H322 107.0
O324 C323 O325 123.6(5)
O324 C323 C322 124.0(5)
O325 C323 C322 112.3(4)
C323 O325 C326 114.9(5)
O325 C326 H32A 109.5
O325 C326 H32B 109.5
H32A C326 H32B 109.5
O325 C326 H32C 109.5
H32A C326 H32C 109.5
H32B C326 H32C 109.5
C328 C327 C322 114.3(4)
C328 C327 H32D 108.7
C322 C327 H32D 108.7
C328 C327 H32E 108.7
C322 C327 H32E 108.7
H32D C327 H32E 107.6
C329 C328 C333 118.5(5)
C329 C328 C327 121.1(5)
C333 C328 C327 120.4(5)
C328 C329 C330 121.5(6)
C328 C329 H329 119.3
C330 C329 H329 119.3
C331 C330 C329 120.3(6)
C331 C330 H330 119.9
C329 C330 H330 119.9
C330 C331 C332 118.8(6)
C330 C331 H331 120.6
C332 C331 H331 120.6
C333 C332 C331 120.7(6)
C333 C332 H332 119.6
C331 C332 H332 119.6
C332 C333 C328 120.2(6)
C332 C333 H333 119.9
C328 C333 H333 119.9
Cl13 C401 Cl11 110.9(7)
Cl13 C401 Cl12 110.1(6)
Cl11 C401 Cl12 109.5(5)
Cl13 C401 H401 108.7
Cl11 C401 H401 108.7
Cl12 C401 H401 108.7
Cl23 C411 Cl21 115.8(9)
Cl23 C411 Cl22 108.4(6)
Cl21 C411 Cl22 110.9(6)
Cl23 C411 H411 107.1
Cl21 C411 H411 107.1
Cl22 C411 H411 107.1
Cl32 C421 Cl31 122.7(11)
Cl32 C421 Cl33 108.4(8)
Cl31 C421 Cl33 103.4(8)
Cl32 C421 H421 107.2
Cl31 C421 H421 107.2
Cl33 C421 H421 107.2

loop_
_geom_bond_atom_site_label_1
_geom_bond_atom_site_label_2
_geom_bond_distance
N1 C18 1.370(6)
N1 C1 1.371(6)
N1 H1 0.8800
N2 C3 1.377(6)
N2 C6 1.383(5)
N3 C11 1.360(6)
N3 C8 1.375(5)
N3 H3 0.8800
N4 C16 1.368(6)
N4 C13 1.368(6)
C1 C2 1.407(6)
C1 C20 1.423(6)
C2 C3 1.412(6)
C2 C21 1.489(6)
C3 C4 1.440(6)
C4 C5 1.358(7)
C4 H4 0.9500
C5 C6 1.439(6)
C5 H5 0.9500
C6 C7 1.407(6)
C7 C8 1.384(6)
C7 C81 1.495(6)
C8 C9 1.431(7)
C9 C10 1.359(7)
C9 H9 0.9500
C10 C11 1.448(6)
C10 H10 0.9500
C11 C12 1.386(6)
C12 C13 1.404(6)
C12 C101 1.499(6)
C13 C14 1.459(6)
C14 C15 1.332(7)
C14 H14 0.9500
C15 C16 1.456(6)
C15 H15 0.9500
C16 C17 1.412(6)
C17 C18 1.404(6)
C17 C41 1.495(6)
C18 C19 1.428(6)
C19 C20 1.367(7)
C19 H19 0.9500
C20 H20 0.9500
C21 C22 1.387(7)
C21 C26 1.404(8)
C22 C23 1.376(8)
C22 H22 0.9500
C23 C24 1.385(11)
C23 H23 0.9500
C24 C25 1.379(9)
C24 H24 0.9500
C25 C26 1.415(7)
C25 H25 0.9500
C26 N27 1.397(7)
N27 C28 1.355(8)
N27 H27 0.8800
C28 O29 1.210(7)
C28 C30 1.514(8)
C30 C31 1.389(8)
C30 C35 1.395(7)
C31 C32 1.357(10)
C31 H31 0.9500
C32 C33 1.388(10)
C32 H32 0.9500
C33 C34 1.381(8)
C33 H33 0.9500
C34 C35 1.388(7)
C34 C36 1.507(8)
C35 H35 0.9500
C36 N61 1.457(6)
C36 H36A 0.9900
C36 H36B 0.9900
C41 C42 1.388(7)
C41 C46 1.409(7)
C42 C43 1.385(7)
C42 H42 0.9500
C43 C44 1.391(9)
C43 H43 0.9500
C44 C45 1.390(8)
C44 H44 0.9500
C45 C46 1.394(6)
C45 H45 0.9500
C46 N47 1.420(6)
N47 C48 1.357(6)
N47 H47 0.8800
C48 O49 1.236(6)
C48 C50 1.497(6)
C50 C51 1.3900
C50 C55 1.3900
C51 C52 1.3900
C51 H51 0.9500
C52 C53 1.3900
C52 H52 0.9500
C53 C54 1.3900
C53 H53 0.9500
C54 C55 1.3900
C54 C56 1.538(6)
C55 H55 0.9500
C56 N61 1.472(7)
C56 H56A 0.9900
C56 H56B 0.9900
N61 C62 1.469(7)
C62 C63 1.541(9)
C62 C67 1.560(7)
C62 H62 1.0000
C63 O64 1.209(8)
C63 O65 1.303(8)
O65 C66 1.465(9)
C66 H66A 0.9800
C66 H66B 0.9800
C66 H66C 0.9800
C67 C68 1.508(9)
C67 H67A 0.9900
C67 H67B 0.9900
C68 C69 1.387(7)
C68 C73 1.403(9)
C69 C70 1.381(9)
C69 H69 0.9500
C70 C71 1.361(9)
C70 H70 0.9500
C71 C72 1.375(9)
C71 H71 0.9500
C72 C73 1.349(11)
C72 H72 0.9500
C73 H73 0.9500
C81 C86 1.398(7)
C81 C82 1.408(7)
C82 C83 1.382(8)
C82 H82 0.9500
C83 C84 1.373(10)
C83 H83 0.9500
C84 C85 1.399(9)
C84 H84 0.9500
C85 C86 1.399(7)
C85 H85 0.9500
C86 N87 1.412(7)
N87 C88 1.352(7)
N87 H87 0.8800
C88 O89 1.232(7)
C88 C90 1.499(8)
C90 C91 1.388(8)
C90 C95 1.403(8)
C91 C92 1.373(10)
C91 H91 0.9500
C92 C93 1.413(9)
C92 H92 0.9500
C93 C94 1.387(8)
C93 H93 0.9500
C94 C95 1.376(8)
C94 C96 1.523(9)
C95 H95 0.9500
C96 N121 1.440(8)
C96 H96A 0.9900
C96 H96B 0.9900
C101 C102 1.392(7)
C101 C106 1.398(8)
C102 C103 1.376(8)
C102 H102 0.9500
C103 C104 1.362(12)
C103 H103 0.9500
C104 C105 1.409(11)
C104 H104 0.9500
C105 C106 1.397(7)
C105 H105 0.9500
C106 N107 1.398(8)
N107 C108 1.359(9)
N107 H107 0.8800
C108 O109 1.227(9)
C108 C110 1.486(9)
C110 C111 1.3900
C110 C115 1.3900
C111 C112 1.3900
C111 H111 0.9500
C112 C113 1.3900
C112 H112 0.9500
C113 C114 1.3900
C113 H113 0.9500
C114 C115 1.3900
C114 C116 1.522(10)
C115 H115 0.9500
C116 N121 1.505(10)
C116 H11A 0.9900
C116 H11B 0.9900
N121 C122 1.453(10)
C122 C123 1.528(11)
C122 C127 1.551(9)
C122 H122 1.0000
C123 O124 1.233(10)
C123 O125 1.255(12)
O125 C126 1.497(14)
C126 H12A 0.9800
C126 H12B 0.9800
C126 H12C 0.9800
C127 C128 1.507(9)
C127 H12D 0.9900
C127 H12E 0.9900
C128 C129 1.378(9)
C128 C133 1.392(10)
C129 C130 1.364(12)
C129 H129 0.9500
C130 C131 1.420(14)
C130 H130 0.9500
C131 C132 1.368(11)
C131 H131 0.9500
C132 C133 1.361(11)
C132 H132 0.9500
C133 H133 0.9500
N201 C218 1.375(6)
N201 C201 1.394(5)
N201 H201 0.8800
N202 C206 1.369(6)
N202 C203 1.377(6)
N203 C211 1.356(6)
N203 C208 1.380(5)
N203 H203 0.8800
N204 C216 1.363(5)
N204 C213 1.369(6)
C201 C202 1.387(6)
C201 C220 1.427(6)
C202 C203 1.419(6)
C202 C221 1.501(6)
C203 C204 1.443(6)
C204 C205 1.336(8)
C204 H204 0.9500
C205 C206 1.441(7)
C205 H205 0.9500
C206 C207 1.414(7)
C207 C208 1.394(6)
C207 C281 1.496(6)
C208 C209 1.417(6)
C209 C210 1.363(7)
C209 H209 0.9500
C210 C211 1.441(6)
C210 H210 0.9500
C211 C212 1.388(6)
C212 C213 1.406(6)
C212 C301 1.497(6)
C213 C214 1.457(6)
C214 C215 1.356(7)
C214 H214 0.9500
C215 C216 1.464(6)
C215 H215 0.9500
C216 C217 1.410(6)
C217 C218 1.399(6)
C217 C241 1.498(6)
C218 C219 1.425(6)
C219 C220 1.367(6)
C219 H219 0.9500
C220 H220 0.9500
C221 C222 1.386(7)
C221 C226 1.408(8)
C222 C223 1.392(8)
C222 H222 0.9500
C223 C224 1.373(10)
C223 H223 0.9500
C224 C225 1.396(10)
C224 H224 0.9500
C225 C226 1.402(7)
C225 H225 0.9500
C226 N227 1.414(7)
N227 C228 1.346(8)
N227 H227 0.8800
C228 O229 1.201(7)
C228 C230 1.501(9)
C230 C231 1.383(9)
C230 C235 1.418(8)
C231 C232 1.371(11)
C231 H231 0.9500
C232 C233 1.395(11)
C232 H232 0.9500
C233 C234 1.379(9)
C233 H233 0.9500
C234 C235 1.398(8)
C234 C236 1.513(8)
C235 H235 0.9500
C236 N261 1.469(7)
C236 H23A 0.9900
C236 H23B 0.9900
C241 C242 1.390(7)
C241 C246 1.400(7)
C242 C243 1.395(7)
C242 H242 0.9500
C243 C244 1.396(8)
C243 H243 0.9500
C244 C245 1.370(8)
C244 H244 0.9500
C245 C246 1.414(6)
C245 H245 0.9500
C246 N247 1.406(6)
N247 C248 1.358(7)
N247 H247 0.8800
C248 O249 1.223(7)
C248 C250 1.494(8)
C250 C251 1.384(9)
C250 C255 1.401(7)
C251 C252 1.380(10)
C251 H251 0.9500
C252 C253 1.375(10)
C252 H252 0.9500
C253 C254 1.377(9)
C253 H253 0.9500
C254 C255 1.407(7)
C254 C256 1.518(7)
C255 H255 0.9500
C256 N261 1.463(7)
C256 H25A 0.9900
C256 H25B 0.9900
N261 C262 1.446(7)
C262 C263 1.535(9)
C262 C267 1.543(9)
C262 H262 1.0000
C263 O264 1.193(10)
C263 O265 1.337(8)
O265 C266 1.443(10)
C266 H26A 0.9800
C266 H26B 0.9800
C266 H26C 0.9800
C267 C268 1.518(7)
C267 H26D 0.9900
C267 H26E 0.9900
C268 C269 1.3900
C268 C273 1.3900
C269 C270 1.3900
C269 H269 0.9500
C270 C271 1.3900
C270 H270 0.9500
C271 C272 1.3900
C271 H271 0.9500
C272 C273 1.3900
C272 H272 0.9500
C273 H273 0.9500
C281 C282 1.392(7)
C281 C286 1.413(7)
C282 C283 1.396(8)
C282 H282 0.9500
C283 C284 1.372(9)
C283 H283 0.9500
C284 C285 1.378(8)
C284 H284 0.9500
C285 C286 1.387(6)
C285 H285 0.9500
C286 N287 1.413(6)
N287 C288 1.361(7)
N287 H287 0.8800
C288 O289 1.213(6)
C288 C290 1.501(7)
C290 C291 1.378(8)
C290 C295 1.407(7)
C291 C292 1.375(9)
C291 H291 0.9500
C292 C293 1.377(8)
C292 H292 0.9500
C293 C294 1.399(8)
C293 H293 0.9500
C294 C295 1.378(7)
C294 C296 1.503(7)
C295 H295 0.9500
C296 N321 1.466(6)
C296 H29A 0.9900
C296 H29B 0.9900
C301 C306 1.399(7)
C301 C302 1.401(6)
C302 C303 1.388(7)
C302 H302 0.9500
C303 C304 1.379(9)
C303 H303 0.9500
C304 C305 1.378(7)
C304 H304 0.9500
C305 C306 1.379(7)
C305 H305 0.9500
C306 N307 1.432(6)
N307 C308 1.366(7)
N307 H307 0.8800
C308 O309 1.224(6)
C308 C310 1.502(6)
C310 C311 1.369(7)
C310 C315 1.406(7)
C311 C312 1.400(7)
C311 H311 0.9500
C312 C313 1.393(8)
C312 H312 0.9500
C313 C314 1.404(7)
C313 H313 0.9500
C314 C315 1.396(6)
C314 C316 1.515(7)
C315 H315 0.9500
C316 N321 1.468(6)
C316 H31A 0.9900
C316 H31B 0.9900
N321 C322 1.470(6)
C322 C327 1.531(7)
C322 C323 1.541(7)
C322 H322 1.0000
C323 O324 1.185(7)
C323 O325 1.337(7)
O325 C326 1.433(7)
C326 H32A 0.9800
C326 H32B 0.9800
C326 H32C 0.9800
C327 C328 1.526(7)
C327 H32D 0.9900
C327 H32E 0.9900
C328 C329 1.369(8)
C328 C333 1.405(7)
C329 C330 1.389(9)
C329 H329 0.9500
C330 C331 1.386(11)
C330 H330 0.9500
C331 C332 1.390(10)
C331 H331 0.9500
C332 C333 1.385(8)
C332 H332 0.9500
C333 H333 0.9500
C401 Cl13 1.720(11)
C401 Cl11 1.741(10)
C401 Cl12 1.777(12)
C401 H401 1.0000
C411 Cl23 1.695(11)
C411 Cl21 1.696(12)
C411 Cl22 1.813(16)
C411 H411 1.0000
C421 Cl32 1.592(15)
C421 Cl31 1.619(14)
C421 Cl33 1.965(16)
C421 H421 1.0000

loop_
_geom_torsion_atom_site_label_1
_geom_torsion_atom_site_label_2
_geom_torsion_atom_site_label_3
_geom_torsion_atom_site_label_4
_geom_torsion
C18 N1 C1 C2 -178.5(5)
C18 N1 C1 C20 1.2(5)
N1 C1 C2 C3 -0.8(8)
C20 C1 C2 C3 179.5(5)
N1 C1 C2 C21 -175.9(5)
C20 C1 C2 C21 4.4(8)
C6 N2 C3 C2 -178.7(5)
C6 N2 C3 C4 0.8(5)
C1 C2 C3 N2 -3.3(8)
C21 C2 C3 N2 171.9(4)
C1 C2 C3 C4 177.3(5)
C21 C2 C3 C4 -7.5(7)
N2 C3 C4 C5 0.3(6)
C2 C3 C4 C5 179.7(5)
C3 C4 C5 C6 -1.1(5)
C3 N2 C6 C7 179.0(4)
C3 N2 C6 C5 -1.5(5)
C4 C5 C6 N2 1.7(6)
C4 C5 C6 C7 -178.8(5)
N2 C6 C7 C8 1.2(8)
C5 C6 C7 C8 -178.3(5)
N2 C6 C7 C81 179.6(4)
C5 C6 C7 C81 0.1(7)
C11 N3 C8 C7 -178.9(4)
C11 N3 C8 C9 1.3(5)
C6 C7 C8 N3 -2.7(8)
C81 C7 C8 N3 178.9(4)
C6 C7 C8 C9 177.0(5)
C81 C7 C8 C9 -1.4(8)
N3 C8 C9 C10 -0.5(6)
C7 C8 C9 C10 179.8(5)
C8 C9 C10 C11 -0.5(6)
C8 N3 C11 C12 179.9(5)
C8 N3 C11 C10 -1.6(5)
C9 C10 C11 N3 1.3(6)
C9 C10 C11 C12 179.8(5)
N3 C11 C12 C13 4.9(8)
C10 C11 C12 C13 -173.3(5)
N3 C11 C12 C101 -178.1(4)
C10 C11 C12 C101 3.7(7)
C16 N4 C13 C12 177.0(5)
C16 N4 C13 C14 -0.9(5)
C11 C12 C13 N4 -3.2(8)
C101 C12 C13 N4 179.8(4)
C11 C12 C13 C14 174.4(5)
C101 C12 C13 C14 -2.6(7)
N4 C13 C14 C15 1.8(6)
C12 C13 C14 C15 -176.1(5)
C13 C14 C15 C16 -1.8(6)
C13 N4 C16 C17 177.9(5)
C13 N4 C16 C15 -0.3(5)
C14 C15 C16 N4 1.4(6)
C14 C15 C16 C17 -176.8(5)
N4 C16 C17 C18 0.3(8)
C15 C16 C17 C18 178.4(5)
N4 C16 C17 C41 -180.0(4)
C15 C16 C17 C41 -2.0(7)
C1 N1 C18 C17 -179.0(4)
C1 N1 C18 C19 -0.8(5)
C16 C17 C18 N1 4.0(8)
C41 C17 C18 N1 -175.6(4)
C16 C17 C18 C19 -173.7(5)
C41 C17 C18 C19 6.6(7)
N1 C18 C19 C20 0.2(6)
C17 C18 C19 C20 178.3(5)
C18 C19 C20 C1 0.5(6)
N1 C1 C20 C19 -1.0(6)
C2 C1 C20 C19 178.7(5)
C1 C2 C21 C22 -86.7(6)
C3 C2 C21 C22 97.7(6)
C1 C2 C21 C26 96.4(6)
C3 C2 C21 C26 -79.2(6)
C26 C21 C22 C23 3.3(8)
C2 C21 C22 C23 -173.6(5)
C21 C22 C23 C24 -1.3(9)
C22 C23 C24 C25 -1.2(9)
C23 C24 C25 C26 1.6(8)
C22 C21 C26 N27 176.5(5)
C2 C21 C26 N27 -6.6(7)
C22 C21 C26 C25 -2.9(7)
C2 C21 C26 C25 174.1(4)
C24 C25 C26 N27 -178.8(5)
C24 C25 C26 C21 0.5(8)
C21 C26 N27 C28 179.0(6)
C25 C26 N27 C28 -1.7(10)
C26 N27 C28 O29 -0.3(11)
C26 N27 C28 C30 176.6(6)
O29 C28 C30 C31 13.5(9)
N27 C28 C30 C31 -163.5(6)
O29 C28 C30 C35 -169.1(7)
N27 C28 C30 C35 13.9(8)
C35 C30 C31 C32 -4.9(11)
C28 C30 C31 C32 172.7(7)
C30 C31 C32 C33 1.0(12)
C31 C32 C33 C34 3.7(12)
C32 C33 C34 C35 -4.4(10)
C32 C33 C34 C36 -177.0(7)
C33 C34 C35 C30 0.5(8)
C36 C34 C35 C30 173.5(5)
C31 C30 C35 C34 4.1(9)
C28 C30 C35 C34 -173.3(5)
C33 C34 C36 N61 -26.6(9)
C35 C34 C36 N61 160.7(5)
C18 C17 C41 C42 73.0(6)
C16 C17 C41 C42 -106.7(6)
C18 C17 C41 C46 -109.9(5)
C16 C17 C41 C46 70.5(6)
C46 C41 C42 C43 -0.6(9)
C17 C41 C42 C43 176.7(6)
C41 C42 C43 C44 1.1(10)
C42 C43 C44 C45 -0.7(10)
C43 C44 C45 C46 -0.1(9)
C44 C45 C46 C41 0.7(8)
C44 C45 C46 N47 179.4(5)
C42 C41 C46 C45 -0.3(7)
C17 C41 C46 C45 -177.5(4)
C42 C41 C46 N47 -179.1(5)
C17 C41 C46 N47 3.7(7)
C45 C46 N47 C48 13.5(8)
C41 C46 N47 C48 -167.7(5)
C46 N47 C48 O49 -10.2(9)
C46 N47 C48 C50 169.4(5)
O49 C48 C50 C51 -28.1(7)
N47 C48 C50 C51 152.3(4)
O49 C48 C50 C55 155.6(5)
N47 C48 C50 C55 -24.0(7)
C55 C50 C51 C52 0.0
C48 C50 C51 C52 -176.4(5)
C50 C51 C52 C53 0.0
C51 C52 C53 C54 0.0
C52 C53 C54 C55 0.0
C52 C53 C54 C56 -179.1(5)
C53 C54 C55 C50 0.0
C56 C54 C55 C50 179.1(5)
C51 C50 C55 C54 0.0
C48 C50 C55 C54 176.2(5)
C55 C54 C56 N61 110.4(4)
C53 C54 C56 N61 -70.6(5)
C34 C36 N61 C62 -78.8(7)
C34 C36 N61 C56 149.9(5)
C54 C56 N61 C36 -75.2(5)
C54 C56 N61 C62 154.7(4)
C36 N61 C62 C63 -77.1(6)
C56 N61 C62 C63 52.0(6)
C36 N61 C62 C67 157.4(5)
C56 N61 C62 C67 -73.5(6)
N61 C62 C63 O64 14.8(10)
C67 C62 C63 O64 141.2(8)
N61 C62 C63 O65 -162.1(6)
C67 C62 C63 O65 -35.7(8)
O64 C63 O65 C66 2.6(12)
C62 C63 O65 C66 179.5(6)
N61 C62 C67 C68 -61.7(7)
C63 C62 C67 C68 171.3(5)
C62 C67 C68 C69 130.4(6)
C62 C67 C68 C73 -51.3(8)
C73 C68 C69 C70 -2.3(10)
C67 C68 C69 C70 176.2(6)
C68 C69 C70 C71 2.8(12)
C69 C70 C71 C72 -3.1(13)
C70 C71 C72 C73 3.2(14)
C71 C72 C73 C68 -2.8(14)
C69 C68 C73 C72 2.3(11)
C67 C68 C73 C72 -176.1(7)
C8 C7 C81 C86 93.1(5)
C6 C7 C81 C86 -85.4(6)
C8 C7 C81 C82 -92.3(6)
C6 C7 C81 C82 89.2(6)
C86 C81 C82 C83 0.5(8)
C7 C81 C82 C83 -174.2(5)
C81 C82 C83 C84 -0.3(9)
C82 C83 C84 C85 -1.0(9)
C83 C84 C85 C86 1.9(8)
C82 C81 C86 C85 0.4(7)
C7 C81 C86 C85 175.1(5)
C82 C81 C86 N87 -179.8(5)
C7 C81 C86 N87 -5.1(7)
C84 C85 C86 C81 -1.6(8)
C84 C85 C86 N87 178.6(5)
C81 C86 N87 C88 148.9(6)
C85 C86 N87 C88 -31.3(9)
C86 N87 C88 O89 17.1(10)
C86 N87 C88 C90 -161.3(5)
O89 C88 C90 C91 25.9(9)
N87 C88 C90 C91 -155.7(6)
O89 C88 C90 C95 -153.5(6)
N87 C88 C90 C95 24.9(8)
C95 C90 C91 C92 1.2(9)
C88 C90 C91 C92 -178.2(6)
C90 C91 C92 C93 -2.1(10)
C91 C92 C93 C94 0.6(11)
C92 C93 C94 C95 1.7(11)
C92 C93 C94 C96 179.7(8)
C93 C94 C95 C90 -2.6(11)
C96 C94 C95 C90 179.3(8)
C91 C90 C95 C94 1.2(10)
C88 C90 C95 C94 -179.4(6)
C95 C94 C96 N121 -170.4(8)
C93 C94 C96 N121 11.6(14)
C11 C12 C101 C102 81.7(6)
C13 C12 C101 C102 -101.0(6)
C11 C12 C101 C106 -99.3(5)
C13 C12 C101 C106 77.9(6)
C106 C101 C102 C103 -2.2(8)
C12 C101 C102 C103 176.8(5)
C101 C102 C103 C104 0.8(8)
C102 C103 C104 C105 1.4(9)
C103 C104 C105 C106 -2.1(9)
C104 C105 C106 C101 0.7(8)
C104 C105 C106 N107 -178.4(5)
C102 C101 C106 C105 1.4(7)
C12 C101 C106 C105 -177.6(5)
C102 C101 C106 N107 -179.5(5)
C12 C101 C106 N107 1.6(7)
C105 C106 N107 C108 7.8(10)
C101 C106 N107 C108 -171.4(6)
C106 N107 C108 O109 -3.1(12)
C106 N107 C108 C110 177.8(6)
O109 C108 C110 C111 -42.3(9)
N107 C108 C110 C111 136.7(5)
O109 C108 C110 C115 144.4(7)
N107 C108 C110 C115 -36.5(8)
C115 C110 C111 C112 0.0
C108 C110 C111 C112 -173.5(6)
C110 C111 C112 C113 0.0
C111 C112 C113 C114 0.0
C112 C113 C114 C115 0.0
C112 C113 C114 C116 -174.3(7)
C113 C114 C115 C110 0.0
C116 C114 C115 C110 174.3(7)
C111 C110 C115 C114 0.0
C108 C110 C115 C114 173.0(7)
C115 C114 C116 N121 139.0(5)
C113 C114 C116 N121 -46.7(8)
C94 C96 N121 C122 -101.5(9)
C94 C96 N121 C116 126.5(9)
C114 C116 N121 C96 -75.9(8)
C114 C116 N121 C122 150.6(6)
C96 N121 C122 C123 -72.3(8)
C116 N121 C122 C123 57.7(9)
C96 N121 C122 C127 161.7(6)
C116 N121 C122 C127 -68.3(8)
N121 C122 C123 O124 1.6(12)
C127 C122 C123 O124 128.8(9)
N121 C122 C123 O125 -175.6(8)
C127 C122 C123 O125 -48.4(11)
O124 C123 O125 C126 -2.0(17)
C122 C123 O125 C126 175.2(10)
N121 C122 C127 C128 -64.7(8)
C123 C122 C127 C128 166.6(6)
C122 C127 C128 C129 -73.2(8)
C122 C127 C128 C133 113.6(7)
C133 C128 C129 C130 -2.5(11)
C127 C128 C129 C130 -175.9(7)
C128 C129 C130 C131 0.7(13)
C129 C130 C131 C132 -0.3(14)
C130 C131 C132 C133 1.7(13)
C131 C132 C133 C128 -3.6(12)
C129 C128 C133 C132 4.0(10)
C127 C128 C133 C132 177.4(7)
C218 N201 C201 C202 176.4(5)
C218 N201 C201 C220 -2.5(5)
N201 C201 C202 C203 -0.1(8)
C220 C201 C202 C203 178.6(5)
N201 C201 C202 C221 -174.3(4)
C220 C201 C202 C221 4.4(8)
C206 N202 C203 C202 -178.1(5)
C206 N202 C203 C204 -0.8(6)
C201 C202 C203 N202 -1.2(8)
C221 C202 C203 N202 173.1(5)
C201 C202 C203 C204 -178.1(5)
C221 C202 C203 C204 -3.8(7)
N202 C203 C204 C205 1.3(7)
C202 C203 C204 C205 178.6(5)
C203 C204 C205 C206 -1.2(7)
C203 N202 C206 C207 -179.2(5)
C203 N202 C206 C205 0.1(6)
C204 C205 C206 N202 0.7(7)
C204 C205 C206 C207 -180.0(5)
N202 C206 C207 C208 0.7(8)
C205 C206 C207 C208 -178.5(5)
N202 C206 C207 C281 177.9(5)
C205 C206 C207 C281 -1.3(8)
C211 N203 C208 C207 179.6(4)
C211 N203 C208 C209 0.5(5)
C206 C207 C208 N203 -7.7(8)
C281 C207 C208 N203 175.0(4)
C206 C207 C208 C209 171.1(5)
C281 C207 C208 C209 -6.1(8)
N203 C208 C209 C210 -0.6(6)
C207 C208 C209 C210 -179.6(5)
C208 C209 C210 C211 0.4(6)
C208 N203 C211 C212 -179.4(4)
C208 N203 C211 C210 -0.3(5)
C209 C210 C211 N203 -0.1(5)
C209 C210 C211 C212 179.0(4)
N203 C211 C212 C213 2.8(7)
C210 C211 C212 C213 -176.1(5)
N203 C211 C212 C301 178.1(4)
C210 C211 C212 C301 -0.8(7)
C216 N204 C213 C212 176.2(5)
C216 N204 C213 C214 -1.1(5)
C211 C212 C213 N204 2.7(8)
C301 C212 C213 N204 -172.7(4)
C211 C212 C213 C214 179.7(5)
C301 C212 C213 C214 4.3(7)
N204 C213 C214 C215 1.0(6)
C212 C213 C214 C215 -176.4(5)
C213 C214 C215 C216 -0.5(6)
C213 N204 C216 C217 -178.3(5)
C213 N204 C216 C215 0.7(5)
C214 C215 C216 N204 -0.1(6)
C214 C215 C216 C217 179.0(5)
N204 C216 C217 C218 2.6(8)
C215 C216 C217 C218 -176.4(5)
N204 C216 C217 C241 -174.8(4)
C215 C216 C217 C241 6.2(7)
C201 N201 C218 C217 -175.7(4)
C201 N201 C218 C219 2.4(5)
C216 C217 C218 N201 -0.2(8)
C241 C217 C218 N201 177.2(4)
C216 C217 C218 C219 -177.9(5)
C241 C217 C218 C219 -0.5(7)
N201 C218 C219 C220 -1.2(6)
C217 C218 C219 C220 176.8(5)
C218 C219 C220 C201 -0.3(6)
C202 C201 C220 C219 -177.1(5)
N201 C201 C220 C219 1.7(6)
C201 C202 C221 C222 -82.7(6)
C203 C202 C221 C222 102.5(5)
C201 C202 C221 C226 101.3(5)
C203 C202 C221 C226 -73.5(6)
C226 C221 C222 C223 2.9(7)
C202 C221 C222 C223 -173.0(5)
C221 C222 C223 C224 -0.8(8)
C222 C223 C224 C225 -1.3(8)
C223 C224 C225 C226 1.2(8)
C224 C225 C226 C221 0.9(7)
C224 C225 C226 N227 179.2(5)
C222 C221 C226 C225 -3.0(7)
C202 C221 C226 C225 173.1(4)
C222 C221 C226 N227 178.7(4)
C202 C221 C226 N227 -5.3(6)
C225 C226 N227 C228 -13.7(9)
C221 C226 N227 C228 164.6(5)
C226 N227 C228 O229 8.6(10)
C226 N227 C228 C230 -172.7(5)
O229 C228 C230 C231 18.4(9)
N227 C228 C230 C231 -160.3(6)
O229 C228 C230 C235 -159.3(6)
N227 C228 C230 C235 21.9(8)
C235 C230 C231 C232 -4.7(10)
C228 C230 C231 C232 177.3(7)
C230 C231 C232 C233 0.9(13)
C231 C232 C233 C234 1.3(13)
C232 C233 C234 C235 0.6(11)
C232 C233 C234 C236 -177.0(7)
C233 C234 C235 C230 -4.7(9)
C236 C234 C235 C230 173.0(5)
C231 C230 C235 C234 6.7(9)
C228 C230 C235 C234 -175.4(5)
C233 C234 C236 N261 -4.1(9)
C235 C234 C236 N261 178.4(5)
C218 C217 C241 C242 73.8(6)
C216 C217 C241 C242 -108.7(5)
C218 C217 C241 C246 -107.9(5)
C216 C217 C241 C246 69.7(6)
C246 C241 C242 C243 0.5(7)
C217 C241 C242 C243 178.8(5)
C241 C242 C243 C244 -1.2(8)
C242 C243 C244 C245 1.0(8)
C243 C244 C245 C246 -0.1(8)
C242 C241 C246 N247 179.5(4)
C217 C241 C246 N247 1.2(7)
C242 C241 C246 C245 0.4(7)
C217 C241 C246 C245 -177.9(4)
C244 C245 C246 C241 -0.6(7)
C244 C245 C246 N247 -179.7(5)
C241 C246 N247 C248 -175.0(5)
C245 C246 N247 C248 4.0(9)
C246 N247 C248 O249 -3.0(10)
C246 N247 C248 C250 177.1(5)
O249 C248 C250 C251 -32.4(9)
N247 C248 C250 C251 147.5(6)
O249 C248 C250 C255 148.4(6)
N247 C248 C250 C255 -31.7(8)
C255 C250 C251 C252 1.6(10)
C248 C250 C251 C252 -177.6(7)
C250 C251 C252 C253 -2.0(12)
C251 C252 C253 C254 0.3(12)
C252 C253 C254 C255 1.5(10)
C252 C253 C254 C256 -178.6(7)
C251 C250 C255 C254 0.3(8)
C248 C250 C255 C254 179.4(5)
C253 C254 C255 C250 -1.8(8)
C256 C254 C255 C250 178.3(5)
C253 C254 C256 N261 -57.2(7)
C255 C254 C256 N261 122.7(5)
C254 C256 N261 C262 148.8(5)
C254 C256 N261 C236 -76.9(6)
C234 C236 N261 C262 -87.2(7)
C234 C236 N261 C256 136.5(5)
C256 N261 C262 C263 61.4(7)
C236 N261 C262 C263 -71.9(7)
C256 N261 C262 C267 -58.9(7)
C236 N261 C262 C267 167.8(5)
N261 C262 C263 O264 -22.8(12)
C267 C262 C263 O264 102.8(9)
N261 C262 C263 O265 159.8(6)
C267 C262 C263 O265 -74.6(7)
O264 C263 O265 C266 -6.7(13)
C262 C263 O265 C266 170.9(7)
N261 C262 C267 C268 -65.3(7)
C263 C262 C267 C268 169.3(5)
C262 C267 C268 C269 130.5(5)
C262 C267 C268 C273 -56.6(6)
C273 C268 C269 C270 0.0
C267 C268 C269 C270 173.0(5)
C268 C269 C270 C271 0.0
C269 C270 C271 C272 0.0
C270 C271 C272 C273 0.0
C271 C272 C273 C268 0.0
C269 C268 C273 C272 0.0
C267 C268 C273 C272 -172.8(5)
C208 C207 C281 C282 -78.7(6)
C206 C207 C281 C282 103.8(6)
C208 C207 C281 C286 102.9(5)
C206 C207 C281 C286 -74.6(6)
C286 C281 C282 C283 0.5(8)
C207 C281 C282 C283 -178.0(5)
C281 C282 C283 C284 -0.3(9)
C282 C283 C284 C285 -0.2(10)
C283 C284 C285 C286 0.5(9)
C284 C285 C286 C281 -0.3(8)
C284 C285 C286 N287 179.3(5)
C282 C281 C286 C285 -0.2(7)
C207 C281 C286 C285 178.2(4)
C282 C281 C286 N287 -179.8(5)
C207 C281 C286 N287 -1.5(7)
C285 C286 N287 C288 -7.2(8)
C281 C286 N287 C288 172.4(5)
C286 N287 C288 O289 5.7(9)
C286 N287 C288 C290 -173.8(5)
O289 C288 C290 C291 30.9(8)
N287 C288 C290 C291 -149.6(5)
O289 C288 C290 C295 -148.9(6)
N287 C288 C290 C295 30.7(7)
C295 C290 C291 C292 -2.7(8)
C288 C290 C291 C292 177.6(5)
C290 C291 C292 C293 2.4(9)
C291 C292 C293 C294 -0.8(9)
C292 C293 C294 C295 -0.4(8)
C292 C293 C294 C296 178.2(5)
C293 C294 C295 C290 0.1(7)
C296 C294 C295 C290 -178.5(4)
C291 C290 C295 C294 1.5(7)
C288 C290 C295 C294 -178.8(5)
C295 C294 C296 N321 -118.0(5)
C293 C294 C296 N321 63.4(6)
C211 C212 C301 C306 -105.7(5)
C213 C212 C301 C306 70.0(6)
C211 C212 C301 C302 77.7(6)
C213 C212 C301 C302 -106.6(5)
C306 C301 C302 C303 -3.2(7)
C212 C301 C302 C303 173.3(4)
C301 C302 C303 C304 0.0(7)
C302 C303 C304 C305 2.5(8)
C303 C304 C305 C306 -1.8(8)
C304 C305 C306 C301 -1.6(7)
C304 C305 C306 N307 177.4(5)
C302 C301 C306 C305 4.0(7)
C212 C301 C306 C305 -172.6(4)
C302 C301 C306 N307 -175.0(4)
C212 C301 C306 N307 8.3(6)
C305 C306 N307 C308 41.9(8)
C301 C306 N307 C308 -139.1(5)
C306 N307 C308 O309 -11.8(8)
C306 N307 C308 C310 171.3(5)
O309 C308 C310 C311 -30.5(7)
N307 C308 C310 C311 146.5(5)
O309 C308 C310 C315 152.2(5)
N307 C308 C310 C315 -30.8(6)
C315 C310 C311 C312 2.2(8)
C308 C310 C311 C312 -175.2(5)
C310 C311 C312 C313 -0.6(8)
C311 C312 C313 C314 -0.2(8)
C312 C313 C314 C315 -0.5(7)
C312 C313 C314 C316 177.6(5)
C313 C314 C315 C310 2.1(7)
C316 C314 C315 C310 -176.1(4)
C311 C310 C315 C314 -2.9(7)
C308 C310 C315 C314 174.4(4)
C315 C314 C316 N321 -175.4(4)
C313 C314 C316 N321 6.5(7)
C294 C296 N321 C316 75.7(5)
C294 C296 N321 C322 -156.2(4)
C314 C316 N321 C296 -156.0(4)
C314 C316 N321 C322 76.0(5)
C296 N321 C322 C327 -47.2(5)
C316 N321 C322 C327 80.2(5)
C296 N321 C322 C323 78.4(5)
C316 N321 C322 C323 -154.1(4)
N321 C322 C323 O324 -140.2(5)
C327 C322 C323 O324 -12.4(7)
N321 C322 C323 O325 43.0(6)
C327 C322 C323 O325 170.8(5)
O324 C323 O325 C326 -1.6(9)
C322 C323 O325 C326 175.2(6)
N321 C322 C327 C328 -163.1(4)
C323 C322 C327 C328 71.7(5)
C322 C327 C328 C329 -131.3(6)
C322 C327 C328 C333 49.3(7)
C333 C328 C329 C330 1.1(9)
C327 C328 C329 C330 -178.2(6)
C328 C329 C330 C331 -0.6(11)
C329 C330 C331 C332 0.1(11)
C330 C331 C332 C333 -0.2(10)
C331 C332 C333 C328 0.8(10)
C329 C328 C333 C332 -1.3(8)
C327 C328 C333 C332 178.1(5)
